data_4350763
loop_
_publ_author_name
'Liu, Sui-Jun'
'Zeng, Yong-Fei'
'Xue, Li'
'Han, Song-De'
'Jia, Ji-Min'
'Hu, Tong-Liang'
'Bu, Xian-He'

_publ_section_title
;
 Tuning the magnetic behaviors in [FeIII12LnIII4] clusters with aromatic
 carboxylate ligands
;
_journal_issue 2
_journal_name_full 'Inorg. Chem. Front.'
_journal_page_first 200
_journal_paper_doi 10.1039/C3QI00083D
_journal_volume 1
_journal_year 2014
_chemical_formula_sum 'C200 H184 Fe12 N4 O86 Sm4'
_chemical_formula_weight 5291.11
_space_group_IT_number 2
_space_group_name_Hall '-P 1'
_space_group_name_H-M_alt 'P -1'
_symmetry_cell_setting triclinic
_symmetry_space_group_name_H-M 'P -1'
_atom_sites_solution_hydrogens geom
_atom_sites_solution_primary direct
_atom_sites_solution_secondary difmap
_audit_creation_method SHELXL-97
_cell_angle_alpha 118.971(11)
_cell_angle_beta 95.426(17)
_cell_angle_gamma 106.737(13)
_cell_formula_units_Z 1
_cell_length_a 17.790(3)
_cell_length_b 18.955(3)
_cell_length_c 19.512(4)
_cell_measurement_reflns_used 19525
_cell_measurement_temperature 113
_cell_measurement_theta_max 27.9
_cell_measurement_theta_min 1.6
_cell_volume 5293(2)
_computing_cell_refinement 'CrystalClear-SM Expert 2.0 r2 (Rigaku, 2009)'
_computing_data_collection 'CrystalClear-SM Expert 2.0 r2 (Rigaku, 2009)'
_computing_data_reduction 'CrystalClear-SM Expert 2.0 r2 (Rigaku, 2009)'
_computing_molecular_graphics 'Bruker SHELXTL'
_computing_publication_material 'Bruker SHELXTL'
_computing_structure_refinement 'SHELXL-97 (Sheldrick, 1997)'
_computing_structure_solution 'SHELXS-97 (Sheldrick, 1997)'
_diffrn_ambient_temperature 386(2)
_diffrn_measured_fraction_theta_full 0.999
_diffrn_measured_fraction_theta_max 0.999
_diffrn_measurement_device_type 'Rigaku Saturn724+ (2x2 bin mode)'
_diffrn_measurement_method w-scans
_diffrn_radiation_monochromator graphite
_diffrn_radiation_source 'fine-focus sealed tube'
_diffrn_radiation_type MoK\a
_diffrn_radiation_wavelength 0.71073
_diffrn_reflns_av_R_equivalents 0.0434
_diffrn_reflns_av_sigmaI/netI 0.0514
_diffrn_reflns_limit_h_max 21
_diffrn_reflns_limit_h_min -21
_diffrn_reflns_limit_k_max 22
_diffrn_reflns_limit_k_min -22
_diffrn_reflns_limit_l_max 23
_diffrn_reflns_limit_l_min -23
_diffrn_reflns_number 54910
_diffrn_reflns_theta_full 25.02
_diffrn_reflns_theta_max 25.02
_diffrn_reflns_theta_min 1.64
_exptl_absorpt_coefficient_mu 1.979
_exptl_absorpt_correction_T_max 1.000
_exptl_absorpt_correction_T_min 0.743
_exptl_absorpt_correction_type multi-scan
_exptl_crystal_colour brown
_exptl_crystal_density_diffrn 1.660
_exptl_crystal_density_method 'not measured'
_exptl_crystal_description strip
_exptl_crystal_F_000 2660
_exptl_crystal_size_max 0.14
_exptl_crystal_size_mid 0.12
_exptl_crystal_size_min 0.10
_refine_diff_density_max 2.818
_refine_diff_density_min -0.941
_refine_diff_density_rms 0.150
_refine_ls_extinction_method none
_refine_ls_goodness_of_fit_ref 1.055
_refine_ls_hydrogen_treatment constr
_refine_ls_matrix_type full
_refine_ls_number_parameters 1448
_refine_ls_number_reflns 18655
_refine_ls_number_restraints 180
_refine_ls_restrained_S_all 1.074
_refine_ls_R_factor_all 0.0581
_refine_ls_R_factor_gt 0.0533
_refine_ls_shift/su_max 7.361
_refine_ls_shift/su_mean 0.097
_refine_ls_structure_factor_coef Fsqd
_refine_ls_weighting_details 'calc w=1/[\s^2^(Fo^2^)+(0.1069P)^2^+5.1350P] where P=(Fo^2^+2Fc^2^)/3'
_refine_ls_weighting_scheme calc
_refine_ls_wR_factor_gt 0.1623
_refine_ls_wR_factor_ref 0.1667
_reflns_number_gt 16356
_reflns_number_total 18655
_reflns_threshold_expression >2sigma(I)
_cod_data_source_file c3qi00083d.txt
_cod_data_source_block 6
_cod_depositor_comments
;
The following automatic conversions were performed:

data item '_exptl_absorpt_correction_type' value 'Multi-scan' was
changed to 'multi-scan' in accordance with the
/home/saulius/struct/COD-crude-data/automatic-downloads/DataCite-retrospective/RSC/depositions/lib/dictionaries/cif_core.dic
dictionary named 'cif_core.dic' version 2.4.2 last updated on
2011-04-26.

data item '_symmetry_cell_setting' value 'Triclinic' was changed to
'triclinic' in accordance with the
/home/saulius/struct/COD-crude-data/automatic-downloads/DataCite-retrospective/RSC/depositions/lib/dictionaries/cif_core.dic
dictionary named 'cif_core.dic' version 2.4.2 last updated on
2011-04-26.

Automatic conversion script
Id: cif_fix_values 6909 2019-04-08 15:41:33Z antanas 
;
_cod_original_cell_volume 5293.0(16)
_cod_original_sg_symbol_H-M P-1
_cod_database_code 4350763

loop_
_symmetry_equiv_pos_as_xyz
'x, y, z'
'-x, -y, -z'

loop_
_atom_site_label
_atom_site_type_symbol
_atom_site_fract_x
_atom_site_fract_y
_atom_site_fract_z
_atom_site_U_iso_or_equiv
_atom_site_adp_type
_atom_site_occupancy
_atom_site_symmetry_multiplicity
_atom_site_calc_flag
_atom_site_refinement_flags
C1 C 0.1200(4) 0.5299(4) 0.3100(3) 0.0352(13) Uani 1 1 d .
C2 C 0.1893(4) 0.5681(5) 0.2860(4) 0.0495(16) Uani 1 1 d .
C3 C 0.1728(6) 0.5766(7) 0.2198(7) 0.089(3) Uani 1 1 d .
H3 H 0.1194 0.5659 0.1968 0.107 Uiso 1 1 calc R
C4 C 0.2353(8) 0.6009(8) 0.1870(8) 0.111(4) Uani 1 1 d U
H4 H 0.2240 0.6026 0.1404 0.133 Uiso 1 1 calc R
C5 C 0.3145(8) 0.6223(8) 0.2276(8) 0.112(4) Uani 1 1 d U
H5 H 0.3575 0.6424 0.2097 0.135 Uiso 1 1 calc R
C6 C 0.3311(5) 0.6148(6) 0.2927(6) 0.070(2) Uani 1 1 d .
C7 C 0.2660(4) 0.5803(5) 0.3164(5) 0.0559(18) Uani 1 1 d .
H7 H 0.2760 0.5653 0.3542 0.067 Uiso 1 1 calc R
C8 C 0.4758(9) 0.6591(10) 0.3083(10) 0.148(5) Uani 1 1 d U
H8A H 0.4779 0.6119 0.2589 0.223 Uiso 1 1 calc R
H8B H 0.5244 0.6828 0.3510 0.223 Uiso 1 1 calc R
H8C H 0.4721 0.7039 0.2995 0.223 Uiso 1 1 calc R
C9 C -0.3786(3) 0.3329(4) 0.2703(4) 0.0390(14) Uani 1 1 d .
C10 C -0.4644(4) 0.2735(4) 0.2532(4) 0.0495(16) Uani 1 1 d .
C11 C -0.5079(4) 0.2983(5) 0.3089(5) 0.063(2) Uani 1 1 d .
H11 H -0.4856 0.3533 0.3567 0.076 Uiso 1 1 calc R
C12 C -0.5862(6) 0.2402(7) 0.2931(6) 0.095(3) Uani 1 1 d .
H12 H -0.6147 0.2565 0.3321 0.114 Uiso 1 1 calc R
C13 C -0.6217(6) 0.1607(6) 0.2226(7) 0.099(4) Uani 1 1 d .
H13 H -0.6745 0.1235 0.2126 0.119 Uiso 1 1 calc R
C14 C -0.5781(5) 0.1361(5) 0.1662(6) 0.083(3) Uani 1 1 d .
C15 C -0.4994(4) 0.1921(5) 0.1800(5) 0.063(2) Uani 1 1 d .
H15 H -0.4709 0.1754 0.1412 0.076 Uiso 1 1 calc R
C16 C -0.6860(8) -0.0053(9) 0.0773(8) 0.128(4) Uani 1 1 d U
H16A H -0.6920 0.0017 0.1284 0.191 Uiso 1 1 calc R
H16B H -0.6894 -0.0636 0.0407 0.191 Uiso 1 1 calc R
H16C H -0.7288 0.0046 0.0540 0.191 Uiso 1 1 calc R
C17 C -0.3009(4) 0.5461(4) 0.5969(5) 0.0444(16) Uani 1 1 d .
C18 C -0.3778(3) 0.5294(4) 0.6220(4) 0.0382(13) Uani 1 1 d .
C19 C -0.4535(4) 0.4767(4) 0.5641(5) 0.0503(16) Uani 1 1 d .
H19 H -0.4581 0.4510 0.5086 0.060 Uiso 1 1 calc R
C20 C -0.5239(4) 0.4637(6) 0.5931(6) 0.071(2) Uani 1 1 d .
H20 H -0.5760 0.4291 0.5569 0.085 Uiso 1 1 calc R
C21 C -0.5124(6) 0.5047(6) 0.6781(6) 0.075(3) Uani 1 1 d .
H21 H -0.5579 0.4976 0.6976 0.090 Uiso 1 1 calc R
C22 C -0.4382(6) 0.5534(6) 0.7315(5) 0.078(2) Uani 1 1 d .
C23 C -0.3712(5) 0.5669(5) 0.7033(4) 0.0597(19) Uani 1 1 d .
H23 H -0.3198 0.6026 0.7407 0.072 Uiso 1 1 calc R
C24 C -0.4796(10) 0.5827(11) 0.8479(10) 0.153(6) Uani 1 1 d U
H24A H -0.5192 0.6024 0.8340 0.230 Uiso 1 1 calc R
H24B H -0.4608 0.6121 0.9062 0.230 Uiso 1 1 calc R
H24C H -0.5043 0.5209 0.8245 0.230 Uiso 1 1 calc R
C25 C -0.1997(4) 0.7229(4) 0.5937(4) 0.0360(13) Uani 1 1 d .
C26 C -0.2271(4) 0.7956(4) 0.6073(4) 0.0405(14) Uani 1 1 d .
C27 C -0.2816(4) 0.7847(5) 0.5441(5) 0.0528(17) Uani 1 1 d .
H27 H -0.3025 0.7315 0.4944 0.063 Uiso 1 1 calc R
C28 C -0.3060(5) 0.8522(6) 0.5535(6) 0.073(2) Uani 1 1 d .
H28 H -0.3428 0.8437 0.5105 0.088 Uiso 1 1 calc R
C29 C -0.2761(5) 0.9281(6) 0.6242(6) 0.068(2) Uani 1 1 d .
H29 H -0.2910 0.9733 0.6294 0.082 Uiso 1 1 calc R
C30 C -0.2233(5) 0.9423(4) 0.6907(5) 0.064(2) Uani 1 1 d .
C31 C -0.1970(4) 0.8741(4) 0.6823(5) 0.0511(17) Uani 1 1 d .
H31 H -0.1610 0.8824 0.7258 0.061 Uiso 1 1 calc R
C32 C -0.1352(7) 1.0408(7) 0.8246(6) 0.100(3) Uani 1 1 d .
H32A H -0.1434 0.9896 0.8266 0.150 Uiso 1 1 calc R
H32B H -0.1372 1.0864 0.8752 0.150 Uiso 1 1 calc R
H32C H -0.0828 1.0597 0.8159 0.150 Uiso 1 1 calc R
C33 C 0.0680(3) 0.7944(3) 0.6781(3) 0.0295(11) Uani 1 1 d .
C34 C 0.0722(3) 0.8799(4) 0.6928(4) 0.0346(12) Uani 1 1 d .
C35 C 0.0059(4) 0.8879(4) 0.6569(4) 0.0400(14) Uani 1 1 d .
H35 H -0.0415 0.8389 0.6222 0.048 Uiso 1 1 calc R
C36 C 0.0115(5) 0.9688(4) 0.6734(5) 0.0521(17) Uani 1 1 d .
H36 H -0.0318 0.9736 0.6479 0.063 Uiso 1 1 calc R
C37 C 0.0794(5) 1.0422(4) 0.7266(5) 0.0574(18) Uani 1 1 d .
H37 H 0.0812 1.0966 0.7386 0.069 Uiso 1 1 calc R
C38 C 0.1452(4) 1.0350(4) 0.7623(5) 0.0539(18) Uani 1 1 d .
C39 C 0.1409(4) 0.9533(4) 0.7456(4) 0.0451(15) Uani 1 1 d .
H39 H 0.1849 0.9485 0.7704 0.054 Uiso 1 1 calc R
C40 C 0.2172(7) 1.1889(7) 0.8465(7) 0.108(3) Uani 1 1 d U
H40A H 0.2016 1.1938 0.8010 0.161 Uiso 1 1 calc R
H40B H 0.2710 1.2318 0.8797 0.161 Uiso 1 1 calc R
H40C H 0.1791 1.1984 0.8785 0.161 Uiso 1 1 calc R
C41 C 0.1327(3) 0.7303(3) 0.4962(3) 0.0298(11) Uani 1 1 d .
C42 C 0.1808(4) 0.8132(4) 0.5004(4) 0.0397(14) Uani 1 1 d .
C43 C 0.1491(4) 0.8774(4) 0.5238(4) 0.0481(16) Uani 1 1 d .
H43 H 0.0994 0.8696 0.5364 0.058 Uiso 1 1 calc R
C44 C 0.1932(5) 0.9541(5) 0.5281(6) 0.069(2) Uani 1 1 d .
H44 H 0.1736 0.9986 0.5451 0.083 Uiso 1 1 calc R
C45 C 0.2655(5) 0.9639(5) 0.5073(7) 0.084(3) Uani 1 1 d .
H45 H 0.2928 1.0135 0.5069 0.100 Uiso 1 1 calc R
C46 C 0.2983(6) 0.9001(6) 0.4867(7) 0.088(3) Uani 1 1 d .
C47 C 0.2539(5) 0.8227(5) 0.4813(6) 0.067(2) Uani 1 1 d .
H47 H 0.2736 0.7783 0.4650 0.080 Uiso 1 1 calc R
C48 C 0.4123(14) 0.8609(14) 0.4590(14) 0.221(10) Uani 1 1 d U
H48A H 0.4183 0.8585 0.5071 0.331 Uiso 1 1 calc R
H48B H 0.4653 0.8843 0.4535 0.331 Uiso 1 1 calc R
H48C H 0.3824 0.8031 0.4120 0.331 Uiso 1 1 calc R
C49 C 0.0436(3) 0.8462(4) 0.8578(3) 0.0338(12) Uani 1 1 d .
C50 C 0.0628(3) 0.9419(4) 0.9105(3) 0.0359(13) Uani 1 1 d .
C51 C 0.0297(4) 0.9843(4) 0.8830(4) 0.0494(16) Uani 1 1 d .
H51 H -0.0069 0.9530 0.8314 0.059 Uiso 1 1 calc R
C52 C 0.0515(5) 1.0737(4) 0.9328(4) 0.0559(18) Uani 1 1 d .
H52 H 0.0300 1.1025 0.9140 0.067 Uiso 1 1 calc R
C53 C 0.1047(4) 1.1205(4) 1.0098(4) 0.0476(16) Uani 1 1 d .
H53 H 0.1193 1.1805 1.0426 0.057 Uiso 1 1 calc R
C54 C 0.1355(5) 1.0793(4) 1.0374(4) 0.0530(17) Uani 1 1 d .
C55 C 0.1148(4) 0.9889(4) 0.9874(4) 0.0463(15) Uani 1 1 d .
H55 H 0.1368 0.9608 1.0067 0.056 Uiso 1 1 calc R
C56 C 0.2112(6) 1.2110(5) 1.1706(5) 0.074(2) Uani 1 1 d .
H56A H 0.2522 1.2414 1.1553 0.111 Uiso 1 1 calc R
H56B H 0.2330 1.2268 1.2252 0.111 Uiso 1 1 calc R
H56C H 0.1647 1.2267 1.1682 0.111 Uiso 1 1 calc R
C57 C 0.0814(3) 0.3579(3) 0.6104(3) 0.0304(12) Uani 1 1 d .
C58 C 0.0757(3) 0.2722(4) 0.5984(3) 0.0329(12) Uani 1 1 d .
C59 C 0.1173(4) 0.2268(4) 0.5528(4) 0.0442(15) Uani 1 1 d .
H59 H 0.1504 0.2487 0.5279 0.053 Uiso 1 1 calc R
C60 C 0.1104(5) 0.1468(4) 0.5431(4) 0.0505(16) Uani 1 1 d .
H60 H 0.1393 0.1158 0.5120 0.061 Uiso 1 1 calc R
C61 C 0.0606(4) 0.1140(4) 0.5796(4) 0.0510(16) Uani 1 1 d .
H61 H 0.0547 0.0602 0.5722 0.061 Uiso 1 1 calc R
C62 C 0.0197(4) 0.1620(5) 0.6272(5) 0.0514(17) Uani 1 1 d .
C63 C 0.0259(4) 0.2407(4) 0.6371(4) 0.0439(15) Uani 1 1 d .
H63 H -0.0022 0.2723 0.6688 0.053 Uiso 1 1 calc R
C64 C -0.0767(7) 0.1675(7) 0.7046(8) 0.102(4) Uani 1 1 d .
H64A H -0.0402 0.2197 0.7543 0.153 Uiso 1 1 calc R
H64B H -0.1146 0.1310 0.7172 0.153 Uiso 1 1 calc R
H64C H -0.1060 0.1827 0.6735 0.153 Uiso 1 1 calc R
C65 C 0.2731(3) 0.4733(4) 0.7359(4) 0.0368(13) Uani 1 1 d .
C66 C 0.3075(4) 0.4281(4) 0.7682(4) 0.0415(14) Uani 1 1 d .
C67 C 0.3091(4) 0.3476(5) 0.7142(5) 0.0560(18) Uani 1 1 d .
H67 H 0.2890 0.3206 0.6581 0.067 Uiso 1 1 calc R
C68 C 0.3427(5) 0.3076(6) 0.7475(6) 0.072(2) Uani 1 1 d .
H68 H 0.3439 0.2531 0.7126 0.087 Uiso 1 1 calc R
C69 C 0.3730(5) 0.3473(6) 0.8292(6) 0.070(2) Uani 1 1 d .
H69 H 0.3959 0.3206 0.8498 0.084 Uiso 1 1 calc R
C70 C 0.3700(5) 0.4268(7) 0.8814(5) 0.069(2) Uani 1 1 d .
C71 C 0.3370(4) 0.4683(5) 0.8521(4) 0.0553(17) Uani 1 1 d .
H71 H 0.3346 0.5219 0.8879 0.066 Uiso 1 1 calc R
C72 C 0.4062(11) 0.5523(12) 1.0256(11) 0.171(7) Uani 1 1 d U
H72A H 0.4374 0.5936 1.0138 0.256 Uiso 1 1 calc R
H72B H 0.4320 0.5685 1.0794 0.256 Uiso 1 1 calc R
H72C H 0.3520 0.5521 1.0229 0.256 Uiso 1 1 calc R
C73 C 0.2413(4) 0.7395(4) 0.9651(4) 0.0488(16) Uani 1 1 d .
C74 C 0.2796(5) 0.7652(5) 1.0494(5) 0.064(2) Uani 1 1 d .
C75 C 0.3544(7) 0.7562(7) 1.0632(6) 0.098(3) Uani 1 1 d U
H75 H 0.3789 0.7370 1.0212 0.118 Uiso 1 1 calc R
C76 C 0.3933(9) 0.7771(9) 1.1433(8) 0.124(4) Uani 1 1 d U
H76 H 0.4415 0.7691 1.1529 0.149 Uiso 1 1 calc R
C77 C 0.3584(9) 0.8072(10) 1.2008(9) 0.127(4) Uani 1 1 d U
H77 H 0.3857 0.8313 1.2549 0.152 Uiso 1 1 calc R
C78 C 0.2794(11) 0.8025(11) 1.1801(10) 0.141(5) Uani 1 1 d U
C79 C 0.2402(8) 0.7882(8) 1.1070(6) 0.108(4) Uani 1 1 d .
H79 H 0.1907 0.7942 1.0986 0.129 Uiso 1 1 calc R
C81 C 0.2708(3) 0.6866(3) 0.6033(4) 0.0320(12) Uani 1 1 d .
C82 C 0.3489(4) 0.7375(4) 0.5981(4) 0.0470(16) Uani 1 1 d .
C83 C 0.3828(4) 0.7000(5) 0.5363(5) 0.061(2) Uani 1 1 d .
H83 H 0.3553 0.6418 0.4944 0.074 Uiso 1 1 calc R
C84 C 0.4569(6) 0.7477(7) 0.5357(7) 0.093(3) Uani 1 1 d U
H84 H 0.4780 0.7240 0.4917 0.111 Uiso 1 1 calc R
C85 C 0.5006(7) 0.8340(8) 0.6037(7) 0.113(4) Uani 1 1 d U
H85 H 0.5541 0.8646 0.6084 0.136 Uiso 1 1 calc R
C86 C 0.4649(7) 0.8713(6) 0.6612(8) 0.137(6) Uani 1 1 d .
C87 C 0.3908(5) 0.8223(5) 0.6610(6) 0.081(3) Uani 1 1 d .
H87 H 0.3689 0.8470 0.7041 0.097 Uiso 1 1 calc R
C88 C 0.5926(13) 1.0045(15) 0.7422(14) 0.230(10) Uani 1 1 d U
H88A H 0.6278 0.9776 0.7504 0.345 Uiso 1 1 calc R
H88B H 0.6105 1.0634 0.7880 0.345 Uiso 1 1 calc R
H88C H 0.5947 1.0047 0.6933 0.345 Uiso 1 1 calc R
C89 C -0.0672(4) 0.6556(4) 0.8656(3) 0.0368(13) Uani 1 1 d .
C90 C -0.1174(4) 0.6426(4) 0.9191(4) 0.0438(14) Uani 1 1 d .
C91 C -0.2010(5) 0.6193(5) 0.8958(5) 0.0619(19) Uani 1 1 d .
H91 H -0.2259 0.6125 0.8477 0.074 Uiso 1 1 calc R
C92 C -0.2480(6) 0.6059(6) 0.9454(6) 0.077(2) Uani 1 1 d .
H92 H -0.3041 0.5913 0.9307 0.093 Uiso 1 1 calc R
C93 C -0.2118(6) 0.6142(6) 1.0150(6) 0.082(3) Uani 1 1 d .
H93 H -0.2434 0.6059 1.0478 0.098 Uiso 1 1 calc R
C94 C -0.1278(6) 0.6348(6) 1.0378(4) 0.071(2) Uani 1 1 d .
C95 C -0.0794(5) 0.6512(5) 0.9905(4) 0.062(2) Uani 1 1 d .
H95 H -0.0231 0.6675 1.0062 0.075 Uiso 1 1 calc R
C96 C -0.1352(8) 0.6207(9) 1.1517(7) 0.052(4) Uani 0.50 1 d P
H96A H -0.1599 0.6623 1.1767 0.078 Uiso 0.50 1 calc PR
H96B H -0.1013 0.6209 1.1931 0.078 Uiso 0.50 1 calc PR
H96C H -0.1772 0.5635 1.1159 0.078 Uiso 0.50 1 calc PR
C97 C 0.6006(10) 0.9098(10) 0.2987(10) 0.067(4) Uani 0.50 1 d P
C98 C 0.6449(11) 0.9707(11) 0.2839(10) 0.072(4) Uani 0.50 1 d P
H98A H 0.6803 1.0223 0.3345 0.107 Uiso 0.50 1 calc PR
H98B H 0.6083 0.9850 0.2582 0.107 Uiso 0.50 1 calc PR
H98C H 0.6770 0.9473 0.2486 0.107 Uiso 0.50 1 calc PR
C99 C 0.6186(10) 0.8033(12) 0.0330(10) 0.065(4) Uani 0.50 1 d P
C100 C 0.6778(12) 0.8390(17) -0.0029(13) 0.108(8) Uani 0.50 1 d P
H10A H 0.6580 0.8034 -0.0614 0.162 Uiso 0.50 1 calc PR
H10B H 0.7301 0.8387 0.0142 0.162 Uiso 0.50 1 calc PR
H10C H 0.6833 0.8977 0.0154 0.162 Uiso 0.50 1 calc PR
C101 C 0.3909(10) 0.9579(9) 0.8927(8) 0.054(4) Uani 0.50 1 d P
C102 C 0.4705(8) 1.0317(9) 0.9231(10) 0.067(4) Uani 0.50 1 d P
H10D H 0.4640 1.0859 0.9552 0.100 Uiso 0.50 1 calc PR
H10E H 0.4888 1.0295 0.8776 0.100 Uiso 0.50 1 calc PR
H10F H 0.5102 1.0272 0.9561 0.100 Uiso 0.50 1 calc PR
C103 C 0.0924(13) 0.5696(14) -0.0123(13) 0.084(6) Uani 0.50 1 d P
C104 C 0.0880(15) 0.5926(16) 0.0684(14) 0.107(7) Uani 0.50 1 d PU
H10G H 0.1311 0.5848 0.0939 0.160 Uiso 0.50 1 calc PR
H10H H 0.0361 0.5559 0.0654 0.160 Uiso 0.50 1 calc PR
H10I H 0.0940 0.6526 0.0998 0.160 Uiso 0.50 1 calc PR
N1 N 0.5649(13) 0.8597(11) 0.3121(12) 0.109(6) Uani 0.50 1 d P
N2 N 0.5743(9) 0.7781(11) 0.0622(9) 0.082(4) Uani 0.50 1 d P
N3 N 0.3270(6) 0.9051(6) 0.8755(6) 0.048(3) Uani 0.50 1 d P
N4 N 0.0999(7) 0.5574(7) -0.0694(7) 0.052(3) Uani 0.50 1 d P
Fe1 Fe 0.11432(4) 0.55719(5) 0.47352(4) 0.02599(17) Uani 1 1 d .
Fe2 Fe -0.01054(4) 0.62223(5) 0.52008(4) 0.02560(17) Uani 1 1 d .
Fe3 Fe 0.13766(4) 0.67263(5) 0.67967(5) 0.02851(18) Uani 1 1 d .
Fe4 Fe 0.05127(5) 0.52013(5) 0.68493(5) 0.02883(18) Uani 1 1 d .
Fe5 Fe 0.23393(5) 0.63222(5) 0.78788(5) 0.0369(2) Uani 1 1 d .
Fe6 Fe 0.09700(5) 0.70434(5) 0.84174(5) 0.03354(19) Uani 1 1 d .
O1 O -0.1036(2) 0.5548(2) 0.5391(2) 0.0264(7) Uani 1 1 d .
O2 O 0.0428(2) 0.6390(2) 0.7235(2) 0.0305(8) Uani 1 1 d .
O3 O 0.1654(2) 0.5730(2) 0.6762(2) 0.0298(8) Uani 1 1 d .
O4 O 0.0821(2) 0.6151(2) 0.5706(2) 0.0254(7) Uani 1 1 d .
O5 O 0.0058(2) 0.5375(2) 0.4229(2) 0.0265(7) Uani 1 1 d .
O6 O 0.1191(2) 0.5913(2) 0.8058(2) 0.0360(9) Uani 1 1 d .
O7 O 0.1997(2) 0.7335(2) 0.8025(2) 0.0359(9) Uani 1 1 d .
O8 O 0.1344(2) 0.5044(2) 0.3580(2) 0.0314(8) Uani 1 1 d .
O9 O 0.0501(2) 0.5225(2) 0.2810(2) 0.0351(9) Uani 1 1 d .
O10 O 0.4072(5) 0.6283(5) 0.3307(6) 0.115(3) Uani 1 1 d U
O11 O -0.3455(2) 0.4011(3) 0.3391(3) 0.0430(10) Uani 1 1 d .
O12 O -0.3444(2) 0.3090(3) 0.2131(3) 0.0475(11) Uani 1 1 d .
O13 O -0.6071(4) 0.0571(4) 0.0908(4) 0.104(2) Uani 1 1 d U
O14 O -0.2347(3) 0.5886(3) 0.6508(4) 0.0732(17) Uani 1 1 d .
O15 O -0.3091(3) 0.5145(3) 0.5211(4) 0.0652(15) Uani 1 1 d .
O16 O -0.4183(5) 0.5998(6) 0.8198(5) 0.119(3) Uani 1 1 d U
O17 O -0.1541(3) 0.7343(3) 0.6543(3) 0.0501(11) Uani 1 1 d .
O18 O -0.2231(3) 0.6580(3) 0.5229(3) 0.0515(12) Uani 1 1 d .
O19 O -0.1997(4) 1.0204(4) 0.7573(4) 0.0897(19) Uani 1 1 d .
O20 O -0.0005(2) 0.7273(2) 0.6332(2) 0.0287(8) Uani 1 1 d .
O21 O 0.1290(2) 0.7895(2) 0.7092(2) 0.0341(8) Uani 1 1 d .
O22 O 0.2170(4) 1.1050(3) 0.8178(4) 0.0819(18) Uani 1 1 d .
O23 O 0.0657(2) 0.7241(2) 0.5131(2) 0.0302(8) Uani 1 1 d .
O24 O 0.1640(2) 0.6731(2) 0.4763(2) 0.0321(8) Uani 1 1 d .
O25 O 0.3701(5) 0.9140(6) 0.4651(7) 0.131(3) Uani 1 1 d U
O26 O 0.0907(3) 0.8184(2) 0.8823(2) 0.0399(9) Uani 1 1 d .
O27 O -0.0154(2) 0.7995(2) 0.7950(2) 0.0368(9) Uani 1 1 d .
O28 O 0.1865(4) 1.1181(3) 1.1153(3) 0.086(2) Uani 1 1 d .
O29 O 0.0684(2) 0.4118(2) 0.6725(2) 0.0345(8) Uani 1 1 d .
O30 O 0.0994(2) 0.3720(2) 0.5543(2) 0.0299(8) Uani 1 1 d .
O31 O -0.0309(4) 0.1218(4) 0.6585(4) 0.0735(16) Uani 1 1 d .
O32 O 0.2602(3) 0.5385(3) 0.7881(3) 0.0440(10) Uani 1 1 d .
O33 O 0.2594(2) 0.4446(3) 0.6606(2) 0.0372(9) Uani 1 1 d .
O34 O 0.4016(4) 0.4617(5) 0.9635(4) 0.103(2) Uani 1 1 d U
O35 O 0.2749(3) 0.7015(3) 0.9120(3) 0.0528(12) Uani 1 1 d .
O36 O 0.1774(3) 0.7538(3) 0.9526(2) 0.0453(10) Uani 1 1 d .
O37 O 0.2292(10) 0.8096(11) 1.2267(10) 0.228(6) Uani 1 1 d U
O38 O 0.2329(2) 0.6053(2) 0.5463(2) 0.0311(8) Uani 1 1 d .
O39 O 0.2476(2) 0.7248(2) 0.6643(2) 0.0352(9) Uani 1 1 d .
O40 O 0.5089(5) 0.9554(5) 0.7346(5) 0.132(3) Uani 1 1 d U
O41 O -0.1023(3) 0.6510(3) 0.8036(2) 0.0417(10) Uani 1 1 d .
O42 O 0.0077(3) 0.6690(3) 0.8857(3) 0.0436(10) Uani 1 1 d .
O43 O -0.0860(4) 0.6437(5) 1.1054(4) 0.105(2) Uani 1 1 d U
Sm1 Sm -0.091873(16) 0.651071(17) 0.682905(16) 0.02878(10) Uani 1 1 d .
Sm2 Sm -0.222473(15) 0.518025(17) 0.436417(16) 0.02837(10) Uani 1 1 d .
C80 C 0.2711(12) 0.8357(14) 1.3205(12) 0.275(9) Uani 1 1 d U
H80A H 0.2698 0.7839 1.3188 0.413 Uiso 1 1 calc R
H80B H 0.2408 0.8620 1.3566 0.413 Uiso 1 1 calc R
H80C H 0.3267 0.8762 1.3399 0.413 Uiso 1 1 calc R

loop_
_atom_site_aniso_label
_atom_site_aniso_U_11
_atom_site_aniso_U_22
_atom_site_aniso_U_33
_atom_site_aniso_U_23
_atom_site_aniso_U_13
_atom_site_aniso_U_12
C1 0.043(3) 0.025(3) 0.039(3) 0.016(2) 0.017(3) 0.014(3)
C2 0.047(4) 0.057(4) 0.066(4) 0.046(4) 0.029(3) 0.020(3)
C3 0.082(6) 0.108(8) 0.120(8) 0.086(7) 0.049(6) 0.038(6)
C4 0.120(6) 0.109(5) 0.110(5) 0.071(4) 0.040(4) 0.029(4)
C5 0.108(5) 0.115(5) 0.118(5) 0.068(4) 0.051(4) 0.033(4)
C6 0.050(5) 0.089(6) 0.106(7) 0.072(6) 0.044(5) 0.030(4)
C7 0.049(4) 0.055(4) 0.085(5) 0.047(4) 0.036(4) 0.026(3)
C8 0.142(7) 0.152(7) 0.157(7) 0.090(5) 0.060(5) 0.044(4)
C9 0.027(3) 0.031(3) 0.050(4) 0.019(3) 0.001(3) 0.009(3)
C10 0.033(3) 0.037(4) 0.055(4) 0.015(3) 0.001(3) 0.005(3)
C11 0.045(4) 0.051(4) 0.063(5) 0.015(4) 0.015(4) 0.008(3)
C12 0.055(5) 0.085(7) 0.102(7) 0.026(6) 0.037(5) 0.012(5)
C13 0.065(6) 0.060(6) 0.111(8) 0.017(5) 0.031(6) -0.004(5)
C14 0.041(4) 0.047(5) 0.090(6) 0.004(4) 0.007(4) -0.010(4)
C15 0.046(4) 0.047(4) 0.066(5) 0.016(4) 0.011(4) 0.005(3)
C16 0.112(6) 0.114(6) 0.135(6) 0.053(4) 0.040(4) 0.040(4)
C17 0.032(3) 0.032(3) 0.081(5) 0.034(3) 0.028(3) 0.017(3)
C18 0.026(3) 0.034(3) 0.057(4) 0.024(3) 0.017(3) 0.012(2)
C19 0.038(4) 0.048(4) 0.065(4) 0.032(3) 0.010(3) 0.014(3)
C20 0.025(3) 0.069(5) 0.120(8) 0.058(5) 0.008(4) 0.011(3)
C21 0.072(6) 0.095(7) 0.104(7) 0.069(6) 0.066(6) 0.048(5)
C22 0.080(6) 0.094(7) 0.071(5) 0.042(5) 0.040(5) 0.046(6)
C23 0.060(5) 0.065(5) 0.053(4) 0.025(4) 0.022(4) 0.032(4)
C24 0.144(7) 0.160(7) 0.152(7) 0.083(5) 0.048(5) 0.054(5)
C25 0.034(3) 0.036(3) 0.052(4) 0.027(3) 0.024(3) 0.019(3)
C26 0.039(3) 0.031(3) 0.059(4) 0.025(3) 0.025(3) 0.018(3)
C27 0.049(4) 0.055(4) 0.085(5) 0.051(4) 0.032(4) 0.028(3)
C28 0.065(5) 0.076(6) 0.107(7) 0.062(6) 0.035(5) 0.037(5)
C29 0.059(5) 0.071(6) 0.098(7) 0.055(5) 0.029(5) 0.034(4)
C30 0.061(5) 0.027(3) 0.080(5) 0.010(3) 0.038(4) 0.013(3)
C31 0.042(4) 0.039(4) 0.073(5) 0.028(3) 0.027(3) 0.016(3)
C32 0.114(9) 0.070(6) 0.082(7) 0.020(5) 0.004(6) 0.037(6)
C33 0.027(3) 0.023(3) 0.034(3) 0.014(2) 0.012(2) 0.007(2)
C34 0.035(3) 0.025(3) 0.045(3) 0.020(3) 0.015(3) 0.011(2)
C35 0.041(3) 0.031(3) 0.055(4) 0.026(3) 0.016(3) 0.015(3)
C36 0.062(4) 0.042(4) 0.074(5) 0.039(4) 0.031(4) 0.029(4)
C37 0.061(5) 0.034(4) 0.084(5) 0.035(4) 0.022(4) 0.021(3)
C38 0.053(4) 0.023(3) 0.069(5) 0.019(3) 0.011(4) 0.004(3)
C39 0.040(3) 0.029(3) 0.060(4) 0.023(3) 0.009(3) 0.009(3)
C40 0.105(5) 0.087(5) 0.121(5) 0.051(4) 0.026(4) 0.035(4)
C41 0.032(3) 0.025(3) 0.032(3) 0.017(2) 0.009(2) 0.009(2)
C42 0.037(3) 0.034(3) 0.056(4) 0.031(3) 0.018(3) 0.010(3)
C43 0.044(4) 0.036(3) 0.075(5) 0.036(3) 0.023(3) 0.016(3)
C44 0.071(5) 0.043(4) 0.116(7) 0.054(5) 0.037(5) 0.028(4)
C45 0.078(6) 0.054(5) 0.154(9) 0.076(6) 0.058(6) 0.023(4)
C46 0.072(6) 0.082(6) 0.165(10) 0.095(7) 0.072(6) 0.037(5)
C47 0.058(5) 0.056(4) 0.123(7) 0.064(5) 0.056(5) 0.030(4)
C48 0.218(11) 0.219(11) 0.228(11) 0.120(7) 0.069(6) 0.085(6)
C49 0.035(3) 0.029(3) 0.036(3) 0.016(3) 0.018(3) 0.013(3)
C50 0.035(3) 0.028(3) 0.038(3) 0.013(3) 0.016(3) 0.010(2)
C51 0.054(4) 0.039(4) 0.043(4) 0.013(3) 0.008(3) 0.020(3)
C52 0.070(5) 0.041(4) 0.060(4) 0.023(3) 0.020(4) 0.030(4)
C53 0.059(4) 0.028(3) 0.050(4) 0.015(3) 0.022(3) 0.019(3)
C54 0.070(5) 0.032(3) 0.037(3) 0.009(3) 0.013(3) 0.014(3)
C55 0.058(4) 0.032(3) 0.038(3) 0.014(3) 0.006(3) 0.014(3)
C56 0.096(7) 0.039(4) 0.049(4) 0.002(3) 0.005(4) 0.023(4)
C57 0.027(3) 0.029(3) 0.036(3) 0.019(2) 0.007(2) 0.008(2)
C58 0.033(3) 0.033(3) 0.042(3) 0.024(3) 0.011(2) 0.017(2)
C59 0.051(4) 0.039(3) 0.057(4) 0.033(3) 0.019(3) 0.024(3)
C60 0.070(5) 0.047(4) 0.053(4) 0.030(3) 0.027(3) 0.036(4)
C61 0.060(4) 0.041(4) 0.063(4) 0.034(3) 0.016(3) 0.023(3)
C62 0.054(4) 0.051(4) 0.075(5) 0.048(4) 0.024(4) 0.024(3)
C63 0.045(4) 0.042(3) 0.064(4) 0.037(3) 0.022(3) 0.023(3)
C64 0.107(8) 0.106(8) 0.171(11) 0.112(8) 0.093(8) 0.054(6)
C65 0.025(3) 0.046(4) 0.048(4) 0.030(3) 0.010(2) 0.015(3)
C66 0.031(3) 0.054(4) 0.056(4) 0.038(3) 0.015(3) 0.021(3)
C67 0.055(4) 0.064(5) 0.076(5) 0.049(4) 0.027(4) 0.034(4)
C68 0.080(6) 0.079(6) 0.102(7) 0.064(5) 0.040(5) 0.055(5)
C69 0.066(5) 0.097(7) 0.088(6) 0.070(6) 0.024(4) 0.046(5)
C70 0.055(5) 0.109(7) 0.067(5) 0.060(5) 0.016(4) 0.037(5)
C71 0.053(4) 0.072(5) 0.053(4) 0.040(4) 0.014(3) 0.027(4)
C72 0.172(8) 0.175(8) 0.167(8) 0.095(6) 0.042(5) 0.063(5)
C73 0.049(4) 0.044(4) 0.040(4) 0.018(3) -0.001(3) 0.015(3)
C74 0.079(6) 0.047(4) 0.045(4) 0.017(3) -0.002(4) 0.016(4)
C75 0.098(5) 0.101(5) 0.087(5) 0.043(4) -0.005(3) 0.052(4)
C76 0.126(6) 0.122(6) 0.123(6) 0.064(4) 0.025(4) 0.055(4)
C77 0.127(6) 0.139(6) 0.120(6) 0.073(4) 0.028(4) 0.052(4)
C78 0.138(7) 0.152(7) 0.132(6) 0.075(5) 0.053(5) 0.053(5)
C79 0.143(11) 0.126(9) 0.048(5) 0.042(6) 0.010(6) 0.058(8)
C81 0.025(3) 0.025(3) 0.047(3) 0.021(3) 0.009(2) 0.008(2)
C82 0.034(3) 0.031(3) 0.070(4) 0.024(3) 0.022(3) 0.010(3)
C83 0.051(4) 0.039(4) 0.087(5) 0.028(4) 0.039(4) 0.011(3)
C84 0.082(5) 0.082(5) 0.099(5) 0.041(3) 0.050(4) 0.019(3)
C85 0.097(5) 0.098(5) 0.121(5) 0.048(4) 0.061(4) 0.018(4)
C86 0.096(8) 0.050(6) 0.158(11) 0.000(6) 0.075(8) -0.020(5)
C87 0.063(5) 0.040(4) 0.096(6) 0.014(4) 0.042(5) -0.001(4)
C88 0.225(11) 0.228(11) 0.230(11) 0.120(7) 0.073(6) 0.081(6)
C89 0.053(4) 0.025(3) 0.033(3) 0.013(2) 0.019(3) 0.018(3)
C90 0.053(4) 0.040(3) 0.043(3) 0.022(3) 0.023(3) 0.021(3)
C91 0.060(5) 0.072(5) 0.067(5) 0.043(4) 0.029(4) 0.027(4)
C92 0.069(6) 0.089(6) 0.095(7) 0.058(6) 0.043(5) 0.035(5)
C93 0.081(6) 0.087(6) 0.083(6) 0.044(5) 0.056(5) 0.031(5)
C94 0.083(6) 0.074(5) 0.042(4) 0.030(4) 0.021(4) 0.015(5)
C95 0.066(5) 0.067(5) 0.049(4) 0.031(4) 0.027(4) 0.017(4)
C96 0.062(8) 0.062(8) 0.018(5) 0.026(6) 0.016(5) -0.006(7)
C97 0.059(10) 0.044(9) 0.068(10) 0.018(8) -0.003(8) 0.010(7)
C98 0.072(11) 0.061(10) 0.068(10) 0.030(8) 0.026(9) 0.015(8)
C99 0.065(10) 0.084(12) 0.059(9) 0.043(9) 0.026(8) 0.034(9)
C100 0.065(12) 0.18(2) 0.109(16) 0.099(17) 0.056(12) 0.040(14)
C101 0.082(11) 0.047(8) 0.034(7) 0.010(6) 0.022(7) 0.047(9)
C102 0.037(8) 0.039(8) 0.091(11) 0.017(8) 0.018(8) 0.004(6)
C103 0.105(15) 0.124(17) 0.089(13) 0.087(13) 0.043(11) 0.068(13)
C104 0.117(9) 0.107(8) 0.103(8) 0.063(6) 0.031(5) 0.039(5)
N1 0.127(16) 0.069(11) 0.123(15) 0.064(11) 0.014(12) 0.012(10)
N2 0.068(9) 0.108(12) 0.059(8) 0.039(9) 0.015(7) 0.031(9)
N3 0.042(6) 0.004(4) 0.040(6) -0.007(4) -0.021(5) -0.019(4)
N4 0.071(8) 0.055(7) 0.043(6) 0.038(6) 0.016(6) 0.021(6)
Fe1 0.0233(4) 0.0206(4) 0.0339(4) 0.0149(3) 0.0091(3) 0.0072(3)
Fe2 0.0228(4) 0.0199(4) 0.0335(4) 0.0145(3) 0.0079(3) 0.0072(3)
Fe3 0.0244(4) 0.0222(4) 0.0332(4) 0.0122(3) 0.0054(3) 0.0072(3)
Fe4 0.0294(4) 0.0248(4) 0.0316(4) 0.0147(3) 0.0078(3) 0.0106(3)
Fe5 0.0320(4) 0.0359(5) 0.0354(4) 0.0141(4) 0.0033(3) 0.0146(4)
Fe6 0.0349(4) 0.0304(4) 0.0309(4) 0.0128(3) 0.0077(3) 0.0139(3)
O1 0.0206(17) 0.0209(18) 0.0355(19) 0.0145(16) 0.0069(15) 0.0066(14)
O2 0.0279(19) 0.0233(19) 0.036(2) 0.0138(16) 0.0079(16) 0.0089(15)
O3 0.0256(19) 0.0254(19) 0.0322(19) 0.0124(16) 0.0031(15) 0.0088(15)
O4 0.0224(18) 0.0219(18) 0.0310(19) 0.0141(15) 0.0064(15) 0.0078(14)
O5 0.0241(18) 0.0186(17) 0.0349(19) 0.0136(15) 0.0079(15) 0.0074(14)
O6 0.037(2) 0.034(2) 0.034(2) 0.0142(17) 0.0073(17) 0.0177(18)
O7 0.034(2) 0.030(2) 0.037(2) 0.0138(17) 0.0066(17) 0.0128(17)
O8 0.031(2) 0.0255(19) 0.039(2) 0.0174(17) 0.0133(16) 0.0103(16)
O9 0.037(2) 0.032(2) 0.038(2) 0.0204(18) 0.0117(17) 0.0134(17)
O10 0.080(4) 0.121(5) 0.173(6) 0.095(5) 0.064(4) 0.036(4)
O11 0.030(2) 0.032(2) 0.053(3) 0.017(2) 0.0015(19) 0.0079(18)
O12 0.029(2) 0.044(3) 0.052(3) 0.018(2) -0.0009(19) 0.0085(19)
O13 0.068(4) 0.064(4) 0.109(5) 0.012(3) 0.023(4) -0.003(3)
O14 0.026(3) 0.057(3) 0.152(5) 0.071(4) 0.015(3) 0.012(2)
O15 0.080(4) 0.044(3) 0.100(4) 0.046(3) 0.069(3) 0.034(3)
O16 0.113(5) 0.131(6) 0.089(5) 0.046(4) 0.049(4) 0.032(4)
O17 0.038(2) 0.056(3) 0.075(3) 0.045(3) 0.021(2) 0.023(2)
O18 0.074(3) 0.034(2) 0.058(3) 0.026(2) 0.041(2) 0.026(2)
O19 0.103(5) 0.070(4) 0.103(5) 0.042(4) 0.037(4) 0.047(4)
O20 0.0264(19) 0.0209(18) 0.037(2) 0.0147(16) 0.0112(16) 0.0074(15)
O21 0.029(2) 0.0243(19) 0.039(2) 0.0123(17) 0.0064(16) 0.0083(16)
O22 0.069(4) 0.027(3) 0.110(5) 0.022(3) -0.003(3) 0.004(2)
O23 0.0272(19) 0.0234(19) 0.041(2) 0.0187(17) 0.0105(16) 0.0072(15)
O24 0.0288(19) 0.0263(19) 0.043(2) 0.0198(17) 0.0123(17) 0.0097(16)
O25 0.097(5) 0.128(6) 0.221(8) 0.123(5) 0.093(5) 0.043(4)
O26 0.046(2) 0.027(2) 0.035(2) 0.0101(17) 0.0064(18) 0.0125(18)
O27 0.033(2) 0.027(2) 0.035(2) 0.0084(17) 0.0055(18) 0.0075(17)
O28 0.116(5) 0.042(3) 0.053(3) 0.002(2) -0.018(3) 0.025(3)
O29 0.038(2) 0.032(2) 0.039(2) 0.0218(18) 0.0105(17) 0.0149(17)
O30 0.0254(19) 0.0259(19) 0.039(2) 0.0185(17) 0.0080(16) 0.0098(15)
O31 0.093(4) 0.067(3) 0.109(4) 0.071(3) 0.054(4) 0.042(3)
O32 0.045(2) 0.047(3) 0.043(2) 0.022(2) 0.0109(19) 0.026(2)
O33 0.034(2) 0.040(2) 0.042(2) 0.0235(19) 0.0099(17) 0.0176(18)
O34 0.097(5) 0.131(5) 0.091(4) 0.070(4) 0.015(3) 0.043(4)
O35 0.045(3) 0.053(3) 0.038(2) 0.008(2) 0.000(2) 0.023(2)
O36 0.051(3) 0.043(2) 0.032(2) 0.0125(19) 0.0032(19) 0.021(2)
O37 0.239(10) 0.241(10) 0.206(9) 0.108(7) 0.064(8) 0.115(8)
O38 0.0240(19) 0.024(2) 0.041(2) 0.0157(17) 0.0081(16) 0.0061(15)
O39 0.0251(19) 0.026(2) 0.040(2) 0.0114(17) 0.0051(17) 0.0040(16)
O40 0.082(5) 0.077(4) 0.154(6) 0.016(4) 0.054(4) 0.004(4)
O41 0.051(3) 0.039(2) 0.042(2) 0.0228(19) 0.018(2) 0.022(2)
O42 0.048(3) 0.043(2) 0.043(2) 0.023(2) 0.019(2) 0.020(2)
O43 0.099(5) 0.136(5) 0.071(4) 0.068(4) 0.024(3) 0.011(4)
Sm1 0.02645(17) 0.02287(17) 0.03472(18) 0.01392(13) 0.00945(12) 0.00902(12)
Sm2 0.02296(16) 0.02428(17) 0.03675(18) 0.01585(13) 0.00753(12) 0.00884(12)
C80 0.279(10) 0.281(10) 0.268(10) 0.148(6) 0.073(5) 0.109(6)

loop_
_atom_type_symbol
_atom_type_description
_atom_type_scat_dispersion_real
_atom_type_scat_dispersion_imag
_atom_type_scat_source
C C 0.0033 0.0016 'International Tables Vol C Tables 4.2.6.8 and 6.1.1.4'
H H 0.0000 0.0000 'International Tables Vol C Tables 4.2.6.8 and 6.1.1.4'
O O 0.0106 0.0060 'International Tables Vol C Tables 4.2.6.8 and 6.1.1.4'
Fe Fe 0.3463 0.8444 'International Tables Vol C Tables 4.2.6.8 and 6.1.1.4'
Sm Sm -0.1638 3.4418 'International Tables Vol C Tables 4.2.6.8 and 6.1.1.4'
N N 0.0061 0.0033 'International Tables Vol C Tables 4.2.6.8 and 6.1.1.4'

loop_
_geom_angle_atom_site_label_1
_geom_angle_atom_site_label_2
_geom_angle_atom_site_label_3
_geom_angle
_geom_angle_site_symmetry_1
_geom_angle_site_symmetry_3
O9 C1 O8 123.5(5) . .
O9 C1 C2 118.4(5) . .
O8 C1 C2 118.1(5) . .
C7 C2 C3 118.6(7) . .
C7 C2 C1 121.5(6) . .
C3 C2 C1 118.8(7) . .
C2 C3 C4 121.3(10) . .
C2 C3 H3 119.4 . .
C4 C3 H3 119.4 . .
C5 C4 C3 116.8(11) . .
C5 C4 H4 121.6 . .
C3 C4 H4 121.6 . .
C6 C5 C4 122.1(11) . .
C6 C5 H5 118.9 . .
C4 C5 H5 118.9 . .
C5 C6 O10 124.4(9) . .
C5 C6 C7 118.6(9) . .
O10 C6 C7 116.5(8) . .
C2 C7 C6 121.6(7) . .
C2 C7 H7 119.2 . .
C6 C7 H7 119.2 . .
O10 C8 H8A 109.5 . .
O10 C8 H8B 109.4 . .
H8A C8 H8B 109.5 . .
O10 C8 H8C 109.4 . .
H8A C8 H8C 109.5 . .
H8B C8 H8C 109.5 . .
O11 C9 O12 124.5(5) . .
O11 C9 C10 118.3(6) . .
O12 C9 C10 117.2(5) . .
C11 C10 C15 120.0(6) . .
C11 C10 C9 120.6(6) . .
C15 C10 C9 119.4(6) . .
C10 C11 C12 119.4(7) . .
C10 C11 H11 120.3 . .
C12 C11 H11 120.3 . .
C13 C12 C11 121.8(9) . .
C13 C12 H12 119.1 . .
C11 C12 H12 119.0 . .
C12 C13 C14 118.6(8) . .
C12 C13 H13 120.6 . .
C14 C13 H13 120.7 . .
C13 C14 C15 121.2(7) . .
C13 C14 O13 125.0(7) . .
C15 C14 O13 113.8(8) . .
C14 C15 C10 118.9(7) . .
C14 C15 H15 120.6 . .
C10 C15 H15 120.6 . .
O13 C16 H16A 109.7 . .
O13 C16 H16B 109.3 . .
H16A C16 H16B 109.5 . .
O13 C16 H16C 109.4 . .
H16A C16 H16C 109.5 . .
H16B C16 H16C 109.5 . .
O14 C17 O15 125.1(6) . .
O14 C17 C18 118.1(7) . .
O15 C17 C18 116.7(6) . .
C23 C18 C19 121.1(6) . .
C23 C18 C17 118.0(6) . .
C19 C18 C17 120.9(6) . .
C18 C19 C20 117.4(7) . .
C18 C19 H19 121.3 . .
C20 C19 H19 121.3 . .
C21 C20 C19 118.3(7) . .
C21 C20 H20 120.8 . .
C19 C20 H20 120.9 . .
C22 C21 C20 122.2(7) . .
C22 C21 H21 118.9 . .
C20 C21 H21 118.9 . .
C21 C22 C23 119.1(8) . .
C21 C22 O16 127.6(8) . .
C23 C22 O16 113.3(9) . .
C22 C23 C18 121.8(8) . .
C22 C23 H23 119.1 . .
C18 C23 H23 119.1 . .
O16 C24 H24A 109.5 . .
O16 C24 H24B 109.5 . .
H24A C24 H24B 109.5 . .
O16 C24 H24C 109.5 . .
H24A C24 H24C 109.5 . .
H24B C24 H24C 109.5 . .
O18 C25 O17 126.4(6) . .
O18 C25 C26 116.5(6) . .
O17 C25 C26 117.1(5) . .
C27 C26 C31 119.8(6) . .
C27 C26 C25 119.8(6) . .
C31 C26 C25 120.4(6) . .
C26 C27 C28 121.4(8) . .
C26 C27 H27 119.3 . .
C28 C27 H27 119.4 . .
C29 C28 C27 119.4(9) . .
C29 C28 H28 120.3 . .
C27 C28 H28 120.3 . .
C28 C29 C30 122.0(8) . .
C28 C29 H29 119.0 . .
C30 C29 H29 119.0 . .
O19 C30 C29 115.2(8) . .
O19 C30 C31 125.3(8) . .
C29 C30 C31 119.5(7) . .
C26 C31 C30 117.9(7) . .
C26 C31 H31 121.1 . .
C30 C31 H31 121.0 . .
O19 C32 H32A 109.3 . .
O19 C32 H32B 109.5 . .
H32A C32 H32B 109.5 . .
O19 C32 H32C 109.6 . .
H32A C32 H32C 109.5 . .
H32B C32 H32C 109.5 . .
O21 C33 O20 122.9(5) . .
O21 C33 C34 119.2(5) . .
O20 C33 C34 117.9(5) . .
C39 C34 C35 119.4(5) . .
C39 C34 C33 119.4(5) . .
C35 C34 C33 121.1(5) . .
C36 C35 C34 119.4(6) . .
C36 C35 H35 120.3 . .
C34 C35 H35 120.3 . .
C35 C36 C37 121.5(7) . .
C35 C36 H36 119.3 . .
C37 C36 H36 119.3 . .
C36 C37 C38 119.5(6) . .
C36 C37 H37 120.3 . .
C38 C37 H37 120.2 . .
C37 C38 O22 124.7(6) . .
C37 C38 C39 119.8(6) . .
O22 C38 C39 115.5(6) . .
C34 C39 C38 120.3(6) . .
C34 C39 H39 119.8 . .
C38 C39 H39 119.8 . .
O22 C40 H40A 109.3 . .
O22 C40 H40B 109.4 . .
H40A C40 H40B 109.5 . .
O22 C40 H40C 109.7 . .
H40A C40 H40C 109.5 . .
H40B C40 H40C 109.5 . .
O23 C41 O24 125.5(5) . .
O23 C41 C42 117.4(5) . .
O24 C41 C42 117.1(5) . .
C47 C42 C43 122.1(6) . .
C47 C42 C41 119.6(5) . .
C43 C42 C41 118.3(5) . .
C42 C43 C44 118.6(6) . .
C42 C43 H43 120.7 . .
C44 C43 H43 120.7 . .
C45 C44 C43 120.2(7) . .
C45 C44 H44 119.9 . .
C43 C44 H44 119.9 . .
C44 C45 C46 120.6(7) . .
C44 C45 H45 119.7 . .
C46 C45 H45 119.7 . .
O25 C46 C47 123.3(8) . .
O25 C46 C45 117.1(7) . .
C47 C46 C45 119.3(7) . .
C42 C47 C46 119.1(7) . .
C42 C47 H47 120.5 . .
C46 C47 H47 120.4 . .
O25 C48 H48A 109.6 . .
O25 C48 H48B 109.3 . .
H48A C48 H48B 109.5 . .
O25 C48 H48C 109.6 . .
H48A C48 H48C 109.5 . .
H48B C48 H48C 109.5 . .
O27 C49 O26 124.7(5) . .
O27 C49 C50 120.0(5) . .
O26 C49 C50 115.4(5) . .
C55 C50 C51 119.1(5) . .
C55 C50 C49 119.4(6) . .
C51 C50 C49 121.4(5) . .
C50 C51 C52 119.5(6) . .
C50 C51 H51 120.3 . .
C52 C51 H51 120.2 . .
C53 C52 C51 120.7(7) . .
C53 C52 H52 119.6 . .
C51 C52 H52 119.6 . .
C54 C53 C52 119.9(6) . .
C54 C53 H53 120.1 . .
C52 C53 H53 120.0 . .
C53 C54 O28 125.6(6) . .
C53 C54 C55 120.1(6) . .
O28 C54 C55 114.3(6) . .
C50 C55 C54 120.5(6) . .
C50 C55 H55 119.7 . .
C54 C55 H55 119.7 . .
O28 C56 H56A 109.5 . .
O28 C56 H56B 109.5 . .
H56A C56 H56B 109.5 . .
O28 C56 H56C 109.5 . .
H56A C56 H56C 109.5 . .
H56B C56 H56C 109.5 . .
O29 C57 O30 123.1(5) . .
O29 C57 C58 119.6(5) . .
O30 C57 C58 117.3(5) . .
C59 C58 C63 120.9(5) . .
C59 C58 C57 121.7(5) . .
C63 C58 C57 117.4(5) . .
C58 C59 C60 120.0(6) . .
C58 C59 H59 120.0 . .
C60 C59 H59 120.0 . .
C61 C60 C59 120.0(6) . .
C61 C60 H60 120.0 . .
C59 C60 H60 120.0 . .
C60 C61 C62 119.2(6) . .
C60 C61 H61 120.4 . .
C62 C61 H61 120.4 . .
C63 C62 O31 124.0(6) . .
C63 C62 C61 121.3(6) . .
O31 C62 C61 114.6(6) . .
C62 C63 C58 118.6(6) . .
C62 C63 H63 120.7 . .
C58 C63 H63 120.7 . .
O31 C64 H64A 109.5 . .
O31 C64 H64B 109.5 . .
H64A C64 H64B 109.5 . .
O31 C64 H64C 109.4 . .
H64A C64 H64C 109.5 . .
H64B C64 H64C 109.5 . .
O33 C65 O32 125.1(5) . .
O33 C65 C66 119.0(5) . .
O32 C65 C66 115.9(5) . .
C67 C66 C71 121.3(6) . .
C67 C66 C65 119.5(6) . .
C71 C66 C65 119.1(6) . .
C66 C67 C68 117.5(7) . .
C66 C67 H67 121.3 . .
C68 C67 H67 121.2 . .
C69 C68 C67 121.4(8) . .
C69 C68 H68 119.4 . .
C67 C68 H68 119.2 . .
C70 C69 C68 119.8(7) . .
C70 C69 H69 120.2 . .
C68 C69 H69 120.0 . .
C69 C70 C71 121.1(7) . .
C69 C70 O34 115.7(8) . .
C71 C70 O34 123.1(9) . .
C70 C71 C66 118.8(7) . .
C70 C71 H71 120.6 . .
C66 C71 H71 120.6 . .
O34 C72 H72A 109.4 . .
O34 C72 H72B 109.3 . .
H72A C72 H72B 109.5 . .
O34 C72 H72C 109.7 . .
H72A C72 H72C 109.5 . .
H72B C72 H72C 109.5 . .
O35 C73 O36 126.4(6) . .
O35 C73 C74 115.1(6) . .
O36 C73 C74 118.4(7) . .
C79 C74 C75 121.8(9) . .
C79 C74 C73 120.7(8) . .
C75 C74 C73 117.2(8) . .
C74 C75 C76 119.9(11) . .
C74 C75 H75 120.0 . .
C76 C75 H75 120.1 . .
C77 C76 C75 117.7(13) . .
C77 C76 H76 121.1 . .
C75 C76 H76 121.1 . .
C76 C77 C78 118.7(15) . .
C76 C77 H77 120.6 . .
C78 C77 H77 120.7 . .
O37 C78 C77 125.1(17) . .
O37 C78 C79 109.2(16) . .
C77 C78 C79 125.6(16) . .
C74 C79 C78 114.5(13) . .
C74 C79 H79 122.7 . .
C78 C79 H79 122.7 . .
O39 C81 O38 123.9(5) . .
O39 C81 C82 117.4(5) . .
O38 C81 C82 118.6(5) . .
C83 C82 C87 119.6(6) . .
C83 C82 C81 122.1(6) . .
C87 C82 C81 118.1(6) . .
C82 C83 C84 120.5(7) . .
C82 C83 H83 119.7 . .
C84 C83 H83 119.7 . .
C83 C84 C85 118.5(9) . .
C83 C84 H84 120.7 . .
C85 C84 H84 120.8 . .
C86 C85 C84 120.0(10) . .
C86 C85 H85 120.1 . .
C84 C85 H85 120.0 . .
C85 C86 C87 120.0(9) . .
C85 C86 O40 122.0(9) . .
C87 C86 O40 116.3(9) . .
C82 C87 C86 120.7(8) . .
C82 C87 H87 119.7 . .
C86 C87 H87 119.6 . .
O40 C88 H88A 109.5 . .
O40 C88 H88B 109.8 . .
H88A C88 H88B 109.5 . .
O40 C88 H88C 109.1 . .
H88A C88 H88C 109.5 . .
H88B C88 H88C 109.5 . .
O41 C89 O42 124.8(5) . .
O41 C89 C90 118.3(6) . .
O42 C89 C90 117.0(5) . .
C91 C90 C95 120.9(6) . .
C91 C90 C89 119.5(6) . .
C95 C90 C89 119.6(6) . .
C90 C91 C92 119.4(8) . .
C90 C91 H91 120.3 . .
C92 C91 H91 120.3 . .
C93 C92 C91 120.3(8) . .
C93 C92 H92 119.9 . .
C91 C92 H92 119.8 . .
C92 C93 C94 120.9(8) . .
C92 C93 H93 119.5 . .
C94 C93 H93 119.5 . .
O43 C94 C95 114.8(8) . .
O43 C94 C93 125.5(8) . .
C95 C94 C93 119.7(8) . .
C94 C95 C90 118.7(8) . .
C94 C95 H95 120.7 . .
C90 C95 H95 120.6 . .
O43 C96 H96A 109.3 . .
O43 C96 H96B 109.6 . .
H96A C96 H96B 109.5 . .
O43 C96 H96C 109.5 . .
H96A C96 H96C 109.5 . .
H96B C96 H96C 109.5 . .
N1 C97 C98 179(2) . .
C97 C98 H98A 109.4 . .
C97 C98 H98B 109.4 . .
H98A C98 H98B 109.5 . .
C97 C98 H98C 109.6 . .
H98A C98 H98C 109.5 . .
H98B C98 H98C 109.5 . .
N2 C99 C100 178(2) . .
C99 C100 H10A 109.5 . .
C99 C100 H10B 109.4 . .
H10A C100 H10B 109.5 . .
C99 C100 H10C 109.6 . .
H10A C100 H10C 109.5 . .
H10B C100 H10C 109.5 . .
N3 C101 C102 173.5(14) . .
C101 C102 H10D 109.5 . .
C101 C102 H10E 109.5 . .
H10D C102 H10E 109.5 . .
C101 C102 H10F 109.5 . .
H10D C102 H10F 109.5 . .
H10E C102 H10F 109.5 . .
N4 C103 C104 175(3) . .
C103 C104 H10G 109.5 . .
C103 C104 H10H 109.9 . .
H10G C104 H10H 109.5 . .
C103 C104 H10I 109.1 . .
H10G C104 H10I 109.5 . .
H10H C104 H10I 109.5 . .
O4 Fe1 O5 81.69(15) . .
O4 Fe1 O1 103.47(15) . 2_566
O5 Fe1 O1 104.05(14) . 2_566
O4 Fe1 O24 91.56(15) . .
O5 Fe1 O24 91.61(14) . .
O1 Fe1 O24 159.58(15) 2_566 .
O4 Fe1 O38 88.95(15) . .
O5 Fe1 O38 167.67(15) . .
O1 Fe1 O38 85.87(14) 2_566 .
O24 Fe1 O38 80.59(14) . .
O4 Fe1 O8 167.71(15) . .
O5 Fe1 O8 88.22(15) . .
O1 Fe1 O8 85.73(14) 2_566 .
O24 Fe1 O8 81.68(14) . .
O38 Fe1 O8 99.97(15) . .
O4 Fe1 Fe2 41.74(10) . .
O5 Fe1 Fe2 41.95(11) . .
O1 Fe1 Fe2 118.34(10) 2_566 .
O24 Fe1 Fe2 82.08(10) . .
O38 Fe1 Fe2 126.74(10) . .
O8 Fe1 Fe2 126.58(11) . .
O4 Fe1 Sm2 90.48(10) . 2_566
O5 Fe1 Sm2 142.93(10) . 2_566
O1 Fe1 Sm2 42.69(10) 2_566 2_566
O24 Fe1 Sm2 124.94(10) . 2_566
O38 Fe1 Sm2 44.44(10) . 2_566
O8 Fe1 Sm2 101.81(10) . 2_566
Fe2 Fe1 Sm2 128.81(3) . 2_566
O4 Fe1 Sm1 141.63(10) . 2_566
O5 Fe1 Sm1 90.10(11) . 2_566
O1 Fe1 Sm1 42.42(10) 2_566 2_566
O24 Fe1 Sm1 126.26(11) . 2_566
O38 Fe1 Sm1 102.20(10) . 2_566
O8 Fe1 Sm1 44.69(10) . 2_566
Fe2 Fe1 Sm1 128.22(3) . 2_566
Sm2 Fe1 Sm1 73.87(2) 2_566 2_566
O4 Fe2 O5 81.96(15) . .
O4 Fe2 O1 104.12(15) . .
O5 Fe2 O1 105.07(15) . .
O4 Fe2 O20 88.66(15) . .
O5 Fe2 O20 167.46(14) . .
O1 Fe2 O20 85.22(14) . .
O4 Fe2 O23 90.85(14) . .
O5 Fe2 O23 91.02(15) . .
O1 Fe2 O23 159.24(14) . .
O20 Fe2 O23 80.77(14) . .
O4 Fe2 O30 167.88(15) . 2_566
O5 Fe2 O30 88.54(15) . 2_566
O1 Fe2 O30 85.57(14) . 2_566
O20 Fe2 O30 99.55(14) . 2_566
O23 Fe2 O30 81.76(14) . 2_566
O4 Fe2 Fe1 41.83(11) . .
O5 Fe2 Fe1 42.13(11) . .
O1 Fe2 Fe1 119.56(10) . .
O20 Fe2 Fe1 126.43(10) . .
O23 Fe2 Fe1 81.18(10) . .
O30 Fe2 Fe1 126.87(10) 2_566 .
O4 Fe2 Sm1 90.49(11) . .
O5 Fe2 Sm1 144.03(11) . .
O1 Fe2 Sm1 42.87(10) . .
O20 Fe2 Sm1 43.67(10) . .
O23 Fe2 Sm1 124.37(10) . .
O30 Fe2 Sm1 101.61(10) 2_566 .
Fe1 Fe2 Sm1 129.25(3) . .
O4 Fe2 Sm2 142.83(11) . .
O5 Fe2 Sm2 91.03(11) . .
O1 Fe2 Sm2 42.66(10) . .
O20 Fe2 Sm2 101.45(10) . .
O23 Fe2 Sm2 125.89(10) . .
O30 Fe2 Sm2 44.27(10) 2_566 .
Fe1 Fe2 Sm2 129.59(3) . .
Sm1 Fe2 Sm2 74.06(2) . .
O4 Fe3 O2 99.66(15) . .
O4 Fe3 O39 93.77(16) . .
O2 Fe3 O39 166.47(15) . .
O4 Fe3 O3 98.36(15) . .
O2 Fe3 O3 87.31(15) . .
O39 Fe3 O3 92.40(15) . .
O4 Fe3 O21 94.49(15) . .
O2 Fe3 O21 93.38(15) . .
O39 Fe3 O21 83.86(15) . .
O3 Fe3 O21 166.83(15) . .
O4 Fe3 O7 178.04(16) . .
O2 Fe3 O7 79.64(15) . .
O39 Fe3 O7 86.99(16) . .
O3 Fe3 O7 79.80(15) . .
O21 Fe3 O7 87.38(15) . .
O4 Fe3 Fe4 90.82(11) . .
O2 Fe3 Fe4 44.98(10) . .
O39 Fe3 Fe4 137.10(11) . .
O3 Fe3 Fe4 44.79(10) . .
O21 Fe3 Fe4 138.25(11) . .
O7 Fe3 Fe4 87.40(11) . .
O5 Fe4 O3 98.30(15) 2_566 .
O5 Fe4 O2 98.23(15) 2_566 .
O3 Fe4 O2 86.92(15) . .
O5 Fe4 O9 93.85(16) 2_566 2_566
O3 Fe4 O9 167.76(15) . 2_566
O2 Fe4 O9 92.78(15) . 2_566
O5 Fe4 O29 93.70(15) 2_566 .
O3 Fe4 O29 93.90(15) . .
O2 Fe4 O29 167.80(15) . .
O9 Fe4 O29 83.83(15) 2_566 .
O5 Fe4 O6 176.53(17) 2_566 .
O3 Fe4 O6 79.20(15) . .
O2 Fe4 O6 79.31(15) . .
O9 Fe4 O6 88.72(16) 2_566 .
O29 Fe4 O6 88.88(15) . .
O5 Fe4 Fe3 89.82(11) 2_566 .
O3 Fe4 Fe3 44.91(10) . .
O2 Fe4 Fe3 44.46(10) . .
O9 Fe4 Fe3 137.07(11) 2_566 .
O29 Fe4 Fe3 138.63(11) . .
O6 Fe4 Fe3 86.71(12) . .
O3 Fe5 O12 105.20(17) . 2_566
O3 Fe5 O32 102.56(16) . .
O12 Fe5 O32 93.32(19) 2_566 .
O3 Fe5 O35 162.69(18) . .
O12 Fe5 O35 88.2(2) 2_566 .
O32 Fe5 O35 87.31(19) . .
O3 Fe5 O7 82.46(15) . .
O12 Fe5 O7 92.01(17) 2_566 .
O32 Fe5 O7 171.44(17) . .
O35 Fe5 O7 86.17(17) . .
O3 Fe5 O6 80.74(15) . .
O12 Fe5 O6 170.00(17) 2_566 .
O32 Fe5 O6 93.19(17) . .
O35 Fe5 O6 84.58(18) . .
O7 Fe5 O6 80.68(15) . .
O26 Fe6 O2 103.41(16) . .
O26 Fe6 O42 92.09(18) . .
O2 Fe6 O42 102.90(17) . .
O26 Fe6 O36 89.88(17) . .
O2 Fe6 O36 162.66(17) . .
O42 Fe6 O36 87.46(19) . .
O26 Fe6 O7 94.05(17) . .
O2 Fe6 O7 81.41(15) . .
O42 Fe6 O7 171.48(17) . .
O36 Fe6 O7 86.66(17) . .
O26 Fe6 O6 172.89(17) . .
O2 Fe6 O6 80.95(15) . .
O42 Fe6 O6 92.38(17) . .
O36 Fe6 O6 84.79(16) . .
O7 Fe6 O6 80.97(16) . .
Fe1 O1 Fe2 122.10(17) 2_566 .
Fe1 O1 Sm1 104.71(15) 2_566 .
Fe2 O1 Sm1 103.89(14) . .
Fe1 O1 Sm2 104.27(14) 2_566 .
Fe2 O1 Sm2 104.28(15) . .
Sm1 O1 Sm2 118.70(14) . .
Fe6 O2 Fe3 101.81(16) . .
Fe6 O2 Fe4 101.39(16) . .
Fe3 O2 Fe4 90.56(15) . .
Fe6 O2 Sm1 116.35(16) . .
Fe3 O2 Sm1 120.10(16) . .
Fe4 O2 Sm1 121.88(15) . .
Fe5 O3 Fe4 102.30(17) . .
Fe5 O3 Fe3 101.09(16) . .
Fe4 O3 Fe3 90.30(14) . .
Fe5 O3 Sm2 115.26(16) . 2_566
Fe4 O3 Sm2 121.88(15) . 2_566
Fe3 O3 Sm2 121.36(16) . 2_566
Fe3 O4 Fe2 130.37(19) . .
Fe3 O4 Fe1 131.19(19) . .
Fe2 O4 Fe1 96.43(15) . .
Fe4 O5 Fe2 130.80(19) 2_566 .
Fe4 O5 Fe1 131.5(2) 2_566 .
Fe2 O5 Fe1 95.92(16) . .
Fe4 O6 Fe6 97.77(16) . .
Fe4 O6 Fe5 97.33(17) . .
Fe6 O6 Fe5 98.05(17) . .
Fe6 O7 Fe5 98.50(17) . .
Fe6 O7 Fe3 96.73(16) . .
Fe5 O7 Fe3 96.08(15) . .
C1 O8 Fe1 123.0(3) . .
C1 O8 Sm1 125.0(3) . 2_566
Fe1 O8 Sm1 99.11(14) . 2_566
C1 O9 Fe4 123.4(4) . 2_566
C6 O10 C8 120.5(10) . .
C9 O11 Sm2 147.6(4) . .
C9 O12 Fe5 129.2(4) . 2_566
C14 O13 C16 115.0(8) . .
C17 O14 Sm1 147.2(6) . .
C17 O15 Sm2 137.1(5) . .
C24 O16 C22 114.6(11) . .
C25 O17 Sm1 136.8(4) . .
C25 O18 Sm2 145.8(4) . .
C30 O19 C32 115.9(7) . .
C33 O20 Fe2 122.2(3) . .
C33 O20 Sm1 125.1(3) . .
Fe2 O20 Sm1 100.30(13) . .
C33 O21 Fe3 123.0(3) . .
C38 O22 C40 116.5(7) . .
C41 O23 Fe2 126.4(3) . .
C41 O24 Fe1 124.8(3) . .
C46 O25 C48 118.5(12) . .
C49 O26 Fe6 134.6(4) . .
C49 O27 Sm1 143.5(4) . .
C54 O28 C56 117.9(6) . .
C57 O29 Fe4 123.0(3) . .
C57 O30 Fe2 119.6(3) . 2_566
C57 O30 Sm2 128.8(3) . 2_566
Fe2 O30 Sm2 99.20(14) 2_566 2_566
C62 O31 C64 116.1(6) . .
C65 O32 Fe5 134.8(4) . .
C65 O33 Sm2 141.1(4) . 2_566
C70 O34 C72 119.5(9) . .
C73 O35 Fe5 130.1(4) . .
C73 O36 Fe6 127.8(4) . .
C78 O37 C80 114.5(16) . .
C81 O38 Fe1 122.0(3) . .
C81 O38 Sm2 124.5(3) . 2_566
Fe1 O38 Sm2 99.33(13) . 2_566
C81 O39 Fe3 124.4(3) . .
C86 O40 C88 118.3(11) . .
C89 O41 Sm1 147.3(4) . .
C89 O42 Fe6 129.8(4) . .
C94 O43 C96 115.8(9) . .
O14 Sm1 O41 81.36(19) . .
O14 Sm1 O17 68.85(15) . .
O41 Sm1 O17 116.94(15) . .
O14 Sm1 O27 121.10(18) . .
O41 Sm1 O27 74.10(14) . .
O17 Sm1 O27 76.24(15) . .
O14 Sm1 O1 88.07(19) . .
O41 Sm1 O1 142.16(12) . .
O17 Sm1 O1 92.18(14) . .
O27 Sm1 O1 139.98(12) . .
O14 Sm1 O20 132.54(16) . .
O41 Sm1 O20 141.26(13) . .
O17 Sm1 O20 71.52(13) . .
O27 Sm1 O20 71.69(13) . .
O1 Sm1 O20 68.31(11) . .
O14 Sm1 O8 70.93(14) . 2_566
O41 Sm1 O8 74.13(13) . 2_566
O17 Sm1 O8 135.49(14) . 2_566
O27 Sm1 O8 143.39(13) . 2_566
O1 Sm1 O8 68.07(12) . 2_566
O20 Sm1 O8 128.51(11) . 2_566
O14 Sm1 O2 145.52(14) . .
O41 Sm1 O2 79.12(13) . .
O17 Sm1 O2 145.63(13) . .
O27 Sm1 O2 80.08(12) . .
O1 Sm1 O2 90.17(11) . .
O20 Sm1 O2 77.62(12) . .
O8 Sm1 O2 76.51(11) 2_566 .
O14 Sm1 Fe2 116.24(17) . .
O41 Sm1 Fe2 155.35(10) . .
O17 Sm1 Fe2 86.58(11) . .
O27 Sm1 Fe2 107.02(10) . .
O1 Sm1 Fe2 33.24(8) . .
O20 Sm1 Fe2 36.03(8) . .
O8 Sm1 Fe2 94.65(9) 2_566 .
O2 Sm1 Fe2 76.91(9) . .
O14 Sm1 Fe1 83.91(15) . 2_566
O41 Sm1 Fe1 109.51(10) . 2_566
O17 Sm1 Fe1 120.26(12) . 2_566
O27 Sm1 Fe1 154.75(9) . 2_566
O1 Sm1 Fe1 32.87(8) . 2_566
O20 Sm1 Fe1 94.48(8) . 2_566
O8 Sm1 Fe1 36.20(9) 2_566 2_566
O2 Sm1 Fe1 76.28(8) . 2_566
Fe2 Sm1 Fe1 59.02(2) . 2_566
O18 Sm2 O15 69.28(15) . .
O18 Sm2 O11 119.89(16) . .
O15 Sm2 O11 78.43(18) . .
O18 Sm2 O33 78.33(15) . 2_566
O15 Sm2 O33 117.64(17) . 2_566
O11 Sm2 O33 73.84(14) . 2_566
O18 Sm2 O1 88.89(15) . .
O15 Sm2 O1 91.73(18) . .
O11 Sm2 O1 142.42(13) . .
O33 Sm2 O1 140.09(12) 2_566 .
O18 Sm2 O30 71.38(14) . 2_566
O15 Sm2 O30 136.06(15) . 2_566
O11 Sm2 O30 140.04(14) . 2_566
O33 Sm2 O30 71.50(12) 2_566 2_566
O1 Sm2 O30 68.59(12) . 2_566
O18 Sm2 O38 133.04(14) . 2_566
O15 Sm2 O38 70.95(14) . 2_566
O11 Sm2 O38 74.19(13) . 2_566
O33 Sm2 O38 144.00(13) 2_566 2_566
O1 Sm2 O38 68.34(11) . 2_566
O30 Sm2 O38 128.82(11) 2_566 2_566
O18 Sm2 O3 145.72(13) . 2_566
O15 Sm2 O3 144.99(14) . 2_566
O11 Sm2 O3 79.46(13) . 2_566
O33 Sm2 O3 81.18(12) 2_566 2_566
O1 Sm2 O3 89.50(11) . 2_566
O30 Sm2 O3 76.20(12) 2_566 2_566
O38 Sm2 O3 77.11(12) 2_566 2_566
O18 Sm2 Fe1 116.79(13) . 2_566
O15 Sm2 Fe1 85.89(14) . 2_566
O11 Sm2 Fe1 109.52(10) . 2_566
O33 Sm2 Fe1 156.09(9) 2_566 2_566
O1 Sm2 Fe1 33.04(8) . 2_566
O30 Sm2 Fe1 94.95(8) 2_566 2_566
O38 Sm2 Fe1 36.22(8) 2_566 2_566
O3 Sm2 Fe1 76.38(8) 2_566 2_566
O18 Sm2 Fe2 84.67(12) . .
O15 Sm2 Fe2 120.20(15) . .
O11 Sm2 Fe2 154.46(10) . .
O33 Sm2 Fe2 107.47(9) 2_566 .
O1 Sm2 Fe2 33.06(8) . .
O30 Sm2 Fe2 36.53(8) 2_566 .
O38 Sm2 Fe2 94.58(8) 2_566 .
O3 Sm2 Fe2 75.65(8) 2_566 .
Fe1 Sm2 Fe2 59.00(2) 2_566 .
O37 C80 H80A 110.6 . .
O37 C80 H80B 110.5 . .
H80A C80 H80B 109.5 . .
O37 C80 H80C 107.3 . .
H80A C80 H80C 109.4 . .
H80B C80 H80C 109.5 . .

loop_
_geom_bond_atom_site_label_1
_geom_bond_atom_site_label_2
_geom_bond_distance
_geom_bond_site_symmetry_2
C1 O9 1.255(7) .
C1 O8 1.282(7) .
C1 C2 1.478(8) .
C2 C7 1.343(10) .
C2 C3 1.390(12) .
C3 C4 1.409(14) .
C3 H3 0.9300 .
C4 C5 1.388(16) .
C4 H4 0.9300 .
C5 C6 1.359(15) .
C5 H5 0.9300 .
C6 O10 1.369(11) .
C6 C7 1.394(10) .
C7 H7 0.9300 .
C8 O10 1.400(15) .
C8 H8A 0.9601 .
C8 H8B 0.9601 .
C8 H8C 0.9601 .
C9 O11 1.246(7) .
C9 O12 1.271(8) .
C9 C10 1.503(8) .
C10 C11 1.369(10) .
C10 C15 1.398(9) .
C11 C12 1.398(11) .
C11 H11 0.9300 .
C12 C13 1.358(13) .
C12 H12 0.9300 .
C13 C14 1.381(13) .
C13 H13 0.9300 .
C14 C15 1.397(10) .
C14 O13 1.396(10) .
C15 H15 0.9300 .
C16 O13 1.454(13) .
C16 H16A 0.9600 .
C16 H16B 0.9600 .
C16 H16C 0.9600 .
C17 O14 1.241(8) .
C17 O15 1.272(9) .
C17 C18 1.495(8) .
C18 C23 1.364(9) .
C18 C19 1.390(9) .
C19 C20 1.429(10) .
C19 H19 0.9300 .
C20 C21 1.411(13) .
C20 H20 0.9300 .
C21 C22 1.336(13) .
C21 H21 0.9300 .
C22 C23 1.368(11) .
C22 O16 1.450(11) .
C23 H23 0.9300 .
C24 O16 1.296(16) .
C24 H24A 0.9600 .
C24 H24B 0.9600 .
C24 H24C 0.9600 .
C25 O18 1.243(7) .
C25 O17 1.254(7) .
C25 C26 1.506(8) .
C26 C27 1.382(9) .
C26 C31 1.388(9) .
C27 C28 1.402(10) .
C27 H27 0.9300 .
C28 C29 1.324(12) .
C28 H28 0.9300 .
C29 C30 1.387(12) .
C29 H29 0.9300 .
C30 O19 1.316(9) .
C30 C31 1.439(10) .
C31 H31 0.9300 .
C32 O19 1.469(11) .
C32 H32A 0.9600 .
C32 H32B 0.9600 .
C32 H32C 0.9600 .
C33 O21 1.242(6) .
C33 O20 1.302(6) .
C33 C34 1.479(8) .
C34 C39 1.373(8) .
C34 C35 1.397(8) .
C35 C36 1.376(9) .
C35 H35 0.9300 .
C36 C37 1.366(10) .
C36 H36 0.9300 .
C37 C38 1.380(10) .
C37 H37 0.9300 .
C38 O22 1.392(8) .
C38 C39 1.397(9) .
C39 H39 0.9300 .
C40 O22 1.406(12) .
C40 H40A 0.9600 .
C40 H40B 0.9600 .
C40 H40C 0.9600 .
C41 O23 1.256(6) .
C41 O24 1.272(6) .
C41 C42 1.515(7) .
C42 C47 1.372(9) .
C42 C43 1.383(9) .
C43 C44 1.395(9) .
C43 H43 0.9300 .
C44 C45 1.375(11) .
C44 H44 0.9300 .
C45 C46 1.394(12) .
C45 H45 0.9300 .
C46 O25 1.375(10) .
C46 C47 1.398(10) .
C47 H47 0.9300 .
C48 O25 1.39(2) .
C48 H48A 0.9600 .
C48 H48B 0.9600 .
C48 H48C 0.9600 .
C49 O27 1.247(7) .
C49 O26 1.277(7) .
C49 C50 1.495(8) .
C50 C55 1.367(8) .
C50 C51 1.382(9) .
C51 C52 1.387(9) .
C51 H51 0.9300 .
C52 C53 1.378(10) .
C52 H52 0.9300 .
C53 C54 1.340(10) .
C53 H53 0.9300 .
C54 O28 1.395(9) .
C54 C55 1.405(9) .
C55 H55 0.9300 .
C56 O28 1.443(8) .
C56 H56A 0.9600 .
C56 H56B 0.9600 .
C56 H56C 0.9600 .
C57 O29 1.247(7) .
C57 O30 1.292(6) .
C57 C58 1.497(8) .
C58 C59 1.352(8) .
C58 C63 1.404(8) .
C59 C60 1.400(9) .
C59 H59 0.9300 .
C60 C61 1.382(10) .
C60 H60 0.9300 .
C61 C62 1.383(10) .
C61 H61 0.9300 .
C62 C63 1.376(9) .
C62 O31 1.387(8) .
C63 H63 0.9300 .
C64 O31 1.419(11) .
C64 H64A 0.9600 .
C64 H64B 0.9600 .
C64 H64C 0.9600 .
C65 O33 1.265(7) .
C65 O32 1.267(7) .
C65 C66 1.501(8) .
C66 C67 1.385(10) .
C66 C71 1.390(9) .
C67 C68 1.420(10) .
C67 H67 0.9300 .
C68 C69 1.358(12) .
C68 H68 0.9300 .
C69 C70 1.372(12) .
C69 H69 0.9300 .
C70 C71 1.389(10) .
C70 O34 1.381(10) .
C71 H71 0.9300 .
C72 O34 1.520(18) .
C72 H72A 0.9600 .
C72 H72B 0.9600 .
C72 H72C 0.9600 .
C73 O35 1.261(8) .
C73 O36 1.272(8) .
C73 C74 1.493(10) .
C74 C79 1.339(14) .
C74 C75 1.406(13) .
C75 C76 1.454(16) .
C75 H75 0.9300 .
C76 C77 1.299(18) .
C76 H76 0.9300 .
C77 C78 1.391(19) .
C77 H77 0.9300 .
C78 O37 1.322(19) .
C78 C79 1.386(18) .
C79 H79 0.9300 .
C81 O39 1.241(7) .
C81 O38 1.291(6) .
C81 C82 1.491(8) .
C82 C83 1.368(10) .
C82 C87 1.368(10) .
C83 C84 1.372(11) .
C83 H83 0.9300 .
C84 C85 1.418(15) .
C84 H84 0.9300 .
C85 C86 1.337(14) .
C85 H85 0.9300 .
C86 C87 1.376(12) .
C86 O40 1.436(12) .
C87 H87 0.9300 .
C88 O40 1.46(2) .
C88 H88A 0.9600 .
C88 H88B 0.9600 .
C88 H88C 0.9600 .
C89 O41 1.257(7) .
C89 O42 1.267(7) .
C89 C90 1.499(8) .
C90 C91 1.384(10) .
C90 C95 1.401(10) .
C91 C92 1.401(11) .
C91 H91 0.9300 .
C92 C93 1.362(13) .
C92 H92 0.9300 .
C93 C94 1.397(13) .
C93 H93 0.9300 .
C94 O43 1.360(10) .
C94 C95 1.401(10) .
C95 H95 0.9300 .
C96 O43 1.443(11) .
C96 H96A 0.9600 .
C96 H96B 0.9600 .
C96 H96C 0.9600 .
C97 N1 1.14(2) .
C97 C98 1.37(2) .
C98 H98A 0.9600 .
C98 H98B 0.9600 .
C98 H98C 0.9600 .
C99 N2 1.14(2) .
C99 C100 1.50(2) .
C100 H10A 0.9600 .
C100 H10B 0.9600 .
C100 H10C 0.9600 .
C101 N3 1.165(18) .
C101 C102 1.49(2) .
C102 H10D 0.9600 .
C102 H10E 0.9600 .
C102 H10F 0.9600 .
C103 N4 1.05(2) .
C103 C104 1.43(3) .
C104 H10G 0.9600 .
C104 H10H 0.9600 .
C104 H10I 0.9600 .
Fe1 O4 1.916(4) .
Fe1 O5 1.926(4) .
Fe1 O1 1.964(3) 2_566
Fe1 O24 2.090(4) .
Fe1 O38 2.091(4) .
Fe1 O8 2.094(4) .
Fe1 Fe2 2.8553(11) .
Fe1 Sm2 3.4915(9) 2_566
Fe1 Sm1 3.4999(11) 2_566
Fe2 O4 1.913(3) .
Fe2 O5 1.919(4) .
Fe2 O1 1.966(3) .
Fe2 O20 2.082(4) .
Fe2 O23 2.089(3) .
Fe2 O30 2.107(4) 2_566
Fe2 Sm1 3.4826(10) .
Fe2 Sm2 3.4934(12) .
Fe3 O4 1.851(3) .
Fe3 O2 2.041(4) .
Fe3 O39 2.045(4) .
Fe3 O3 2.057(4) .
Fe3 O21 2.060(4) .
Fe3 O7 2.093(4) .
Fe3 Fe4 2.9132(12) .
Fe4 O5 1.839(4) 2_566
Fe4 O3 2.052(4) .
Fe4 O2 2.059(4) .
Fe4 O9 2.063(4) 2_566
Fe4 O29 2.064(4) .
Fe4 O6 2.068(4) .
Fe5 O3 1.959(4) .
Fe5 O12 1.967(4) 2_566
Fe5 O32 1.965(4) .
Fe5 O35 2.038(4) .
Fe5 O7 2.077(4) .
Fe5 O6 2.093(4) .
Fe6 O26 1.952(4) .
Fe6 O2 1.978(4) .
Fe6 O42 1.977(4) .
Fe6 O36 2.069(4) .
Fe6 O7 2.080(4) .
Fe6 O6 2.078(4) .
O1 Fe1 1.964(3) 2_566
O1 Sm1 2.441(3) .
O1 Sm2 2.443(3) .
O2 Sm1 2.560(4) .
O3 Sm2 2.568(4) 2_566
O5 Fe4 1.839(4) 2_566
O8 Sm1 2.493(4) 2_566
O9 Fe4 2.063(4) 2_566
O11 Sm2 2.377(4) .
O12 Fe5 1.967(4) 2_566
O14 Sm1 2.345(4) .
O15 Sm2 2.375(5) .
O17 Sm1 2.401(4) .
O18 Sm2 2.361(4) .
O20 Sm1 2.444(3) .
O27 Sm1 2.413(4) .
O30 Fe2 2.107(4) 2_566
O30 Sm2 2.470(3) 2_566
O33 Sm2 2.417(4) 2_566
O37 C80 1.68(2) .
O38 Sm2 2.478(4) 2_566
O41 Sm1 2.381(4) .
Sm1 O8 2.493(4) 2_566
Sm1 Fe1 3.4999(10) 2_566
Sm2 O33 2.417(4) 2_566
Sm2 O30 2.470(4) 2_566
Sm2 O38 2.478(4) 2_566
Sm2 O3 2.568(4) 2_566
Sm2 Fe1 3.4915(9) 2_566
C80 H80A 0.9601 .
C80 H80B 0.9601 .
C80 H80C 0.9601 .

loop_
_geom_torsion_atom_site_label_1
_geom_torsion_atom_site_label_2
_geom_torsion_atom_site_label_3
_geom_torsion_atom_site_label_4
_geom_torsion
_geom_torsion_site_symmetry_1
_geom_torsion_site_symmetry_4
O9 C1 C2 C7 178.1(6) . .
O8 C1 C2 C7 -3.5(10) . .
O9 C1 C2 C3 -13.9(10) . .
O8 C1 C2 C3 164.6(7) . .
C7 C2 C3 C4 -2.6(14) . .
C1 C2 C3 C4 -171.0(9) . .
C2 C3 C4 C5 -4.7(17) . .
C3 C4 C5 C6 4.2(19) . .
C4 C5 C6 O10 174.6(11) . .
C4 C5 C6 C7 3.4(17) . .
C3 C2 C7 C6 10.8(13) . .
C1 C2 C7 C6 178.9(7) . .
C5 C6 C7 C2 -11.3(14) . .
O10 C6 C7 C2 176.9(8) . .
O11 C9 C10 C11 6.7(10) . .
O12 C9 C10 C11 -174.1(7) . .
O11 C9 C10 C15 -172.7(6) . .
O12 C9 C10 C15 6.5(10) . .
C15 C10 C11 C12 2.4(13) . .
C9 C10 C11 C12 -177.0(8) . .
C10 C11 C12 C13 -2.4(17) . .
C11 C12 C13 C14 1.7(19) . .
C12 C13 C14 C15 -1.2(19) . .
C12 C13 C14 O13 -179.0(11) . .
C13 C14 C15 C10 1.2(16) . .
O13 C14 C15 C10 179.3(8) . .
C11 C10 C15 C14 -1.8(13) . .
C9 C10 C15 C14 177.6(8) . .
O14 C17 C18 C23 4.5(9) . .
O15 C17 C18 C23 -176.1(6) . .
O14 C17 C18 C19 -175.1(6) . .
O15 C17 C18 C19 4.3(8) . .
C23 C18 C19 C20 0.1(10) . .
C17 C18 C19 C20 179.7(6) . .
C18 C19 C20 C21 -0.1(10) . .
C19 C20 C21 C22 -1.3(13) . .
C20 C21 C22 C23 2.6(14) . .
C20 C21 C22 O16 178.9(9) . .
C21 C22 C23 C18 -2.5(13) . .
O16 C22 C23 C18 -179.4(8) . .
C19 C18 C23 C22 1.1(11) . .
C17 C18 C23 C22 -178.5(7) . .
O18 C25 C26 C27 5.8(8) . .
O17 C25 C26 C27 -175.8(5) . .
O18 C25 C26 C31 -173.2(5) . .
O17 C25 C26 C31 5.2(8) . .
C31 C26 C27 C28 1.5(10) . .
C25 C26 C27 C28 -177.5(6) . .
C26 C27 C28 C29 0.1(12) . .
C27 C28 C29 C30 -2.3(13) . .
C28 C29 C30 O19 -178.9(8) . .
C28 C29 C30 C31 2.7(12) . .
C27 C26 C31 C30 -1.1(9) . .
C25 C26 C31 C30 177.9(6) . .
O19 C30 C31 C26 -179.2(7) . .
C29 C30 C31 C26 -0.9(10) . .
O21 C33 C34 C39 -5.2(8) . .
O20 C33 C34 C39 174.3(5) . .
O21 C33 C34 C35 177.9(5) . .
O20 C33 C34 C35 -2.7(8) . .
C39 C34 C35 C36 1.7(9) . .
C33 C34 C35 C36 178.6(6) . .
C34 C35 C36 C37 -2.5(10) . .
C35 C36 C37 C38 2.5(12) . .
C36 C37 C38 O22 -179.3(7) . .
C36 C37 C38 C39 -1.8(12) . .
C35 C34 C39 C38 -1.1(10) . .
C33 C34 C39 C38 -178.0(6) . .
C37 C38 C39 C34 1.1(11) . .
O22 C38 C39 C34 178.9(7) . .
O23 C41 C42 C47 -179.0(6) . .
O24 C41 C42 C47 1.4(9) . .
O23 C41 C42 C43 1.1(8) . .
O24 C41 C42 C43 -178.5(5) . .
C47 C42 C43 C44 -0.1(11) . .
C41 C42 C43 C44 179.8(7) . .
C42 C43 C44 C45 1.7(13) . .
C43 C44 C45 C46 -4.1(16) . .
C44 C45 C46 O25 178.8(11) . .
C44 C45 C46 C47 4.9(17) . .
C43 C42 C47 C46 0.9(13) . .
C41 C42 C47 C46 -179.0(8) . .
O25 C46 C47 C42 -176.8(10) . .
C45 C46 C47 C42 -3.2(16) . .
O27 C49 C50 C55 165.5(6) . .
O26 C49 C50 C55 -14.3(8) . .
O27 C49 C50 C51 -15.0(8) . .
O26 C49 C50 C51 165.1(6) . .
C55 C50 C51 C52 1.8(10) . .
C49 C50 C51 C52 -177.7(6) . .
C50 C51 C52 C53 -1.1(11) . .
C51 C52 C53 C54 -0.5(11) . .
C52 C53 C54 O28 -176.6(7) . .
C52 C53 C54 C55 1.3(11) . .
C51 C50 C55 C54 -1.0(10) . .
C49 C50 C55 C54 178.5(6) . .
C53 C54 C55 C50 -0.6(11) . .
O28 C54 C55 C50 177.6(6) . .
O29 C57 C58 C59 -154.3(6) . .
O30 C57 C58 C59 26.0(8) . .
O29 C57 C58 C63 25.2(8) . .
O30 C57 C58 C63 -154.5(5) . .
C63 C58 C59 C60 0.6(10) . .
C57 C58 C59 C60 -180.0(6) . .
C58 C59 C60 C61 0.5(10) . .
C59 C60 C61 C62 -1.6(11) . .
C60 C61 C62 C63 1.8(11) . .
C60 C61 C62 O31 177.8(7) . .
O31 C62 C63 C58 -176.3(6) . .
C61 C62 C63 C58 -0.7(10) . .
C59 C58 C63 C62 -0.5(10) . .
C57 C58 C63 C62 -180.0(6) . .
O33 C65 C66 C67 -12.1(9) . .
O32 C65 C66 C67 168.0(6) . .
O33 C65 C66 C71 168.0(6) . .
O32 C65 C66 C71 -11.9(8) . .
C71 C66 C67 C68 -0.5(10) . .
C65 C66 C67 C68 179.6(6) . .
C66 C67 C68 C69 -0.8(12) . .
C67 C68 C69 C70 1.4(13) . .
C68 C69 C70 C71 -0.7(13) . .
C68 C69 C70 O34 179.5(8) . .
C69 C70 C71 C66 -0.6(12) . .
O34 C70 C71 C66 179.2(7) . .
C67 C66 C71 C70 1.2(10) . .
C65 C66 C71 C70 -178.9(6) . .
O35 C73 C74 C79 -165.4(9) . .
O36 C73 C74 C79 11.6(12) . .
O35 C73 C74 C75 8.8(11) . .
O36 C73 C74 C75 -174.2(8) . .
C79 C74 C75 C76 -3.6(16) . .
C73 C74 C75 C76 -177.7(9) . .
C74 C75 C76 C77 -2.8(19) . .
C75 C76 C77 C78 12(2) . .
C76 C77 C78 O37 162.2(18) . .
C76 C77 C78 C79 -17(3) . .
C75 C74 C79 C78 0.3(17) . .
C73 C74 C79 C78 174.2(11) . .
O37 C78 C79 C74 -169.1(13) . .
C77 C78 C79 C74 10(2) . .
O39 C81 C82 C83 175.5(7) . .
O38 C81 C82 C83 -2.1(10) . .
O39 C81 C82 C87 1.0(10) . .
O38 C81 C82 C87 -176.5(7) . .
C87 C82 C83 C84 -2.2(14) . .
C81 C82 C83 C84 -176.6(8) . .
C82 C83 C84 C85 5.3(16) . .
C83 C84 C85 C86 -9(2) . .
C84 C85 C86 C87 10(2) . .
C84 C85 C86 O40 174.4(13) . .
C83 C82 C87 C86 2.7(16) . .
C81 C82 C87 C86 177.3(11) . .
C85 C86 C87 C82 -7(2) . .
O40 C86 C87 C82 -172.1(11) . .
O41 C89 C90 C91 5.1(9) . .
O42 C89 C90 C91 -173.7(6) . .
O41 C89 C90 C95 -177.2(6) . .
O42 C89 C90 C95 4.1(9) . .
C95 C90 C91 C92 1.4(11) . .
C89 C90 C91 C92 179.1(7) . .
C90 C91 C92 C93 -1.3(13) . .
C91 C92 C93 C94 -0.9(15) . .
C92 C93 C94 O43 -179.3(9) . .
C92 C93 C94 C95 2.9(14) . .
O43 C94 C95 C90 179.3(8) . .
C93 C94 C95 C90 -2.8(12) . .
C91 C90 C95 C94 0.7(11) . .
C89 C90 C95 C94 -177.0(7) . .
O5 Fe1 Fe2 O4 157.3(2) . .
O1 Fe1 Fe2 O4 78.05(19) 2_566 .
O24 Fe1 Fe2 O4 -101.38(19) . .
O38 Fe1 Fe2 O4 -29.4(2) . .
O8 Fe1 Fe2 O4 -174.8(2) . .
Sm2 Fe1 Fe2 O4 27.69(15) 2_566 .
Sm1 Fe1 Fe2 O4 128.04(16) 2_566 .
O4 Fe1 Fe2 O5 -157.3(2) . .
O1 Fe1 Fe2 O5 -79.20(19) 2_566 .
O24 Fe1 Fe2 O5 101.37(19) . .
O38 Fe1 Fe2 O5 173.3(2) . .
O8 Fe1 Fe2 O5 27.9(2) . .
Sm2 Fe1 Fe2 O5 -129.57(16) 2_566 .
Sm1 Fe1 Fe2 O5 -29.21(15) 2_566 .
O4 Fe1 Fe2 O1 -77.69(19) . .
O5 Fe1 Fe2 O1 79.56(19) . .
O1 Fe1 Fe2 O1 0.4(2) 2_566 .
O24 Fe1 Fe2 O1 -179.07(16) . .
O38 Fe1 Fe2 O1 -107.12(17) . .
O8 Fe1 Fe2 O1 107.50(17) . .
Sm2 Fe1 Fe2 O1 -50.01(12) 2_566 .
Sm1 Fe1 Fe2 O1 50.35(12) 2_566 .
O4 Fe1 Fe2 O20 29.74(19) . .
O5 Fe1 Fe2 O20 -173.01(19) . .
O1 Fe1 Fe2 O20 107.79(17) 2_566 .
O24 Fe1 Fe2 O20 -71.63(16) . .
O38 Fe1 Fe2 O20 0.31(18) . .
O8 Fe1 Fe2 O20 -145.07(17) . .
Sm2 Fe1 Fe2 O20 57.43(13) 2_566 .
Sm1 Fe1 Fe2 O20 157.78(12) 2_566 .
O4 Fe1 Fe2 O23 101.30(18) . .
O5 Fe1 Fe2 O23 -101.45(18) . .
O1 Fe1 Fe2 O23 179.35(16) 2_566 .
O24 Fe1 Fe2 O23 -0.07(14) . .
O38 Fe1 Fe2 O23 71.87(17) . .
O8 Fe1 Fe2 O23 -73.50(16) . .
Sm2 Fe1 Fe2 O23 128.99(11) 2_566 .
Sm1 Fe1 Fe2 O23 -130.66(11) 2_566 .
O4 Fe1 Fe2 O30 174.0(2) . 2_566
O5 Fe1 Fe2 O30 -28.77(19) . 2_566
O1 Fe1 Fe2 O30 -107.97(17) 2_566 2_566
O24 Fe1 Fe2 O30 72.60(16) . 2_566
O38 Fe1 Fe2 O30 144.55(18) . 2_566
O8 Fe1 Fe2 O30 -0.83(18) . 2_566
Sm2 Fe1 Fe2 O30 -158.34(12) 2_566 2_566
Sm1 Fe1 Fe2 O30 -57.98(13) 2_566 2_566
O4 Fe1 Fe2 Sm1 -26.35(15) . .
O5 Fe1 Fe2 Sm1 130.90(16) . .
O1 Fe1 Fe2 Sm1 51.70(12) 2_566 .
O24 Fe1 Fe2 Sm1 -127.73(11) . .
O38 Fe1 Fe2 Sm1 -55.78(13) . .
O8 Fe1 Fe2 Sm1 158.84(12) . .
Sm2 Fe1 Fe2 Sm1 1.34(5) 2_566 .
Sm1 Fe1 Fe2 Sm1 101.69(4) 2_566 .
O4 Fe1 Fe2 Sm2 -128.79(15) . .
O5 Fe1 Fe2 Sm2 28.46(15) . .
O1 Fe1 Fe2 Sm2 -50.74(12) 2_566 .
O24 Fe1 Fe2 Sm2 129.83(11) . .
O38 Fe1 Fe2 Sm2 -158.22(13) . .
O8 Fe1 Fe2 Sm2 56.40(13) . .
Sm2 Fe1 Fe2 Sm2 -101.11(4) 2_566 .
Sm1 Fe1 Fe2 Sm2 -0.75(5) 2_566 .
O4 Fe3 Fe4 O5 -0.91(15) . 2_566
O2 Fe3 Fe4 O5 101.98(18) . 2_566
O39 Fe3 Fe4 O5 -97.3(2) . 2_566
O3 Fe3 Fe4 O5 -101.98(18) . 2_566
O21 Fe3 Fe4 O5 96.76(19) . 2_566
O7 Fe3 Fe4 O5 179.90(15) . 2_566
O4 Fe3 Fe4 O3 101.07(18) . .
O2 Fe3 Fe4 O3 -156.0(2) . .
O39 Fe3 Fe4 O3 4.6(2) . .
O21 Fe3 Fe4 O3 -161.3(2) . .
O7 Fe3 Fe4 O3 -78.12(18) . .
O4 Fe3 Fe4 O2 -102.89(18) . .
O39 Fe3 Fe4 O2 160.7(2) . .
O3 Fe3 Fe4 O2 156.0(2) . .
O21 Fe3 Fe4 O2 -5.2(2) . .
O7 Fe3 Fe4 O2 77.92(18) . .
O4 Fe3 Fe4 O9 -96.38(19) . 2_566
O2 Fe3 Fe4 O9 6.5(2) . 2_566
O39 Fe3 Fe4 O9 167.2(2) . 2_566
O3 Fe3 Fe4 O9 162.5(2) . 2_566
O21 Fe3 Fe4 O9 1.3(2) . 2_566
O7 Fe3 Fe4 O9 84.43(19) . 2_566
O4 Fe3 Fe4 O29 94.5(2) . .
O2 Fe3 Fe4 O29 -162.6(2) . .
O39 Fe3 Fe4 O29 -1.9(2) . .
O3 Fe3 Fe4 O29 -6.6(2) . .
O21 Fe3 Fe4 O29 -167.8(2) . .
O7 Fe3 Fe4 O29 -84.7(2) . .
O4 Fe3 Fe4 O6 179.04(15) . .
O2 Fe3 Fe4 O6 -78.07(18) . .
O39 Fe3 Fe4 O6 82.61(19) . .
O3 Fe3 Fe4 O6 77.97(18) . .
O21 Fe3 Fe4 O6 -83.28(19) . .
O7 Fe3 Fe4 O6 -0.15(15) . .
O4 Fe2 O1 Fe1 -42.6(2) . 2_566
O5 Fe2 O1 Fe1 42.7(2) . 2_566
O20 Fe2 O1 Fe1 -130.0(2) . 2_566
O23 Fe2 O1 Fe1 -177.6(3) . 2_566
O30 Fe2 O1 Fe1 130.0(2) 2_566 2_566
Fe1 Fe2 O1 Fe1 -0.4(2) . 2_566
Sm1 Fe2 O1 Fe1 -117.6(2) . 2_566
Sm2 Fe2 O1 Fe1 117.4(2) . 2_566
O4 Fe2 O1 Sm1 75.05(16) . .
O5 Fe2 O1 Sm1 160.37(13) . .
O20 Fe2 O1 Sm1 -12.35(14) . .
O23 Fe2 O1 Sm1 -59.9(4) . .
O30 Fe2 O1 Sm1 -112.34(15) 2_566 .
Fe1 Fe2 O1 Sm1 117.27(10) . .
Sm2 Fe2 O1 Sm1 -124.98(19) . .
O4 Fe2 O1 Sm2 -159.97(14) . .
O5 Fe2 O1 Sm2 -74.65(16) . .
O20 Fe2 O1 Sm2 112.63(15) . .
O23 Fe2 O1 Sm2 65.0(4) . .
O30 Fe2 O1 Sm2 12.64(14) 2_566 .
Fe1 Fe2 O1 Sm2 -117.75(10) . .
Sm1 Fe2 O1 Sm2 124.98(19) . .
O26 Fe6 O2 Fe3 87.13(18) . .
O42 Fe6 O2 Fe3 -177.53(16) . .
O36 Fe6 O2 Fe3 -52.0(7) . .
O7 Fe6 O2 Fe3 -5.01(15) . .
O6 Fe6 O2 Fe3 -87.15(17) . .
O26 Fe6 O2 Fe4 -179.87(16) . .
O42 Fe6 O2 Fe4 -84.53(18) . .
O36 Fe6 O2 Fe4 41.0(7) . .
O7 Fe6 O2 Fe4 87.99(17) . .
O6 Fe6 O2 Fe4 5.85(16) . .
O26 Fe6 O2 Sm1 -45.4(2) . .
O42 Fe6 O2 Sm1 50.0(2) . .
O36 Fe6 O2 Sm1 175.5(5) . .
O7 Fe6 O2 Sm1 -137.49(18) . .
O6 Fe6 O2 Sm1 140.36(19) . .
O4 Fe3 O2 Fe6 -176.85(15) . .
O39 Fe3 O2 Fe6 -4.0(7) . .
O3 Fe3 O2 Fe6 85.12(16) . .
O21 Fe3 O2 Fe6 -81.71(17) . .
O7 Fe3 O2 Fe6 5.00(15) . .
Fe4 Fe3 O2 Fe6 101.76(18) . .
O4 Fe3 O2 Fe4 81.39(15) . .
O39 Fe3 O2 Fe4 -105.7(6) . .
O3 Fe3 O2 Fe4 -16.64(14) . .
O21 Fe3 O2 Fe4 176.53(14) . .
O7 Fe3 O2 Fe4 -96.76(15) . .
O4 Fe3 O2 Sm1 -46.66(19) . .
O39 Fe3 O2 Sm1 126.2(6) . .
O3 Fe3 O2 Sm1 -144.69(18) . .
O21 Fe3 O2 Sm1 48.48(19) . .
O7 Fe3 O2 Sm1 135.20(19) . .
Fe4 Fe3 O2 Sm1 -128.0(2) . .
O5 Fe4 O2 Fe6 176.57(16) 2_566 .
O3 Fe4 O2 Fe6 -85.49(16) . .
O9 Fe4 O2 Fe6 82.26(17) 2_566 .
O29 Fe4 O2 Fe6 8.8(8) . .
O6 Fe4 O2 Fe6 -5.91(16) . .
Fe3 Fe4 O2 Fe6 -102.17(18) . .
O5 Fe4 O2 Fe3 -81.27(16) 2_566 .
O3 Fe4 O2 Fe3 16.68(14) . .
O9 Fe4 O2 Fe3 -175.57(14) 2_566 .
O29 Fe4 O2 Fe3 110.9(7) . .
O6 Fe4 O2 Fe3 96.26(16) . .
O5 Fe4 O2 Sm1 45.4(2) 2_566 .
O3 Fe4 O2 Sm1 143.32(19) . .
O9 Fe4 O2 Sm1 -48.9(2) 2_566 .
O29 Fe4 O2 Sm1 -122.4(7) . .
O6 Fe4 O2 Sm1 -137.1(2) . .
Fe3 Fe4 O2 Sm1 126.6(2) . .
O12 Fe5 O3 Fe4 -176.86(17) 2_566 .
O32 Fe5 O3 Fe4 86.14(19) . .
O35 Fe5 O3 Fe4 -37.5(7) . .
O7 Fe5 O3 Fe4 -86.81(17) . .
O6 Fe5 O3 Fe4 -5.09(15) . .
O12 Fe5 O3 Fe3 -84.09(19) 2_566 .
O32 Fe5 O3 Fe3 178.90(17) . .
O35 Fe5 O3 Fe3 55.3(7) . .
O7 Fe5 O3 Fe3 5.95(16) . .
O6 Fe5 O3 Fe3 87.68(17) . .
O12 Fe5 O3 Sm2 48.7(2) 2_566 2_566
O32 Fe5 O3 Sm2 -48.3(2) . 2_566
O35 Fe5 O3 Sm2 -171.9(6) . 2_566
O7 Fe5 O3 Sm2 138.71(19) . 2_566
O6 Fe5 O3 Sm2 -139.57(18) . 2_566
O5 Fe4 O3 Fe5 -177.26(16) 2_566 .
O2 Fe4 O3 Fe5 84.87(17) . .
O9 Fe4 O3 Fe5 -4.1(8) 2_566 .
O29 Fe4 O3 Fe5 -82.94(17) . .
O6 Fe4 O3 Fe5 5.17(16) . .
Fe3 Fe4 O3 Fe5 101.42(18) . .
O5 Fe4 O3 Fe3 81.33(15) 2_566 .
O2 Fe4 O3 Fe3 -16.55(14) . .
O9 Fe4 O3 Fe3 -105.5(7) 2_566 .
O29 Fe4 O3 Fe3 175.65(14) . .
O6 Fe4 O3 Fe3 -96.25(15) . .
O5 Fe4 O3 Sm2 -46.7(2) 2_566 2_566
O2 Fe4 O3 Sm2 -144.59(18) . 2_566
O9 Fe4 O3 Sm2 126.5(6) 2_566 2_566
O29 Fe4 O3 Sm2 47.61(19) . 2_566
O6 Fe4 O3 Sm2 135.7(2) . 2_566
Fe3 Fe4 O3 Sm2 -128.0(2) . 2_566
O4 Fe3 O3 Fe5 174.73(16) . .
O2 Fe3 O3 Fe5 -85.90(17) . .
O39 Fe3 O3 Fe5 80.56(17) . .
O21 Fe3 O3 Fe5 7.5(8) . .
O7 Fe3 O3 Fe5 -5.95(16) . .
Fe4 Fe3 O3 Fe5 -102.60(19) . .
O4 Fe3 O3 Fe4 -82.68(15) . .
O2 Fe3 O3 Fe4 16.70(14) . .
O39 Fe3 O3 Fe4 -176.84(14) . .
O21 Fe3 O3 Fe4 110.1(6) . .
O7 Fe3 O3 Fe4 96.65(15) . .
O4 Fe3 O3 Sm2 45.77(19) . 2_566
O2 Fe3 O3 Sm2 145.14(18) . 2_566
O39 Fe3 O3 Sm2 -48.40(19) . 2_566
O21 Fe3 O3 Sm2 -121.5(6) . 2_566
O7 Fe3 O3 Sm2 -134.9(2) . 2_566
Fe4 Fe3 O3 Sm2 128.4(2) . 2_566
O2 Fe3 O4 Fe2 55.6(3) . .
O39 Fe3 O4 Fe2 -122.7(2) . .
O3 Fe3 O4 Fe2 144.3(2) . .
O21 Fe3 O4 Fe2 -38.6(3) . .
O7 Fe3 O4 Fe2 124(5) . .
Fe4 Fe3 O4 Fe2 100.0(2) . .
O2 Fe3 O4 Fe1 -144.5(2) . .
O39 Fe3 O4 Fe1 37.2(3) . .
O3 Fe3 O4 Fe1 -55.8(3) . .
O21 Fe3 O4 Fe1 121.3(2) . .
O7 Fe3 O4 Fe1 -76(5) . .
Fe4 Fe3 O4 Fe1 -100.1(2) . .
O5 Fe2 O4 Fe3 -179.9(3) . .
O1 Fe2 O4 Fe3 -76.3(3) . .
O20 Fe2 O4 Fe3 8.5(2) . .
O23 Fe2 O4 Fe3 89.2(2) . .
O30 Fe2 O4 Fe3 141.4(6) 2_566 .
Fe1 Fe2 O4 Fe3 164.9(3) . .
Sm1 Fe2 O4 Fe3 -35.2(2) . .
Sm2 Fe2 O4 Fe3 -98.9(2) . .
O5 Fe2 O4 Fe1 15.19(14) . .
O1 Fe2 O4 Fe1 118.80(15) . .
O20 Fe2 O4 Fe1 -156.47(15) . .
O23 Fe2 O4 Fe1 -75.72(15) . .
O30 Fe2 O4 Fe1 -23.6(7) 2_566 .
Sm1 Fe2 O4 Fe1 159.90(11) . .
Sm2 Fe2 O4 Fe1 96.20(18) . .
O5 Fe1 O4 Fe3 -179.9(3) . .
O1 Fe1 O4 Fe3 77.6(3) 2_566 .
O24 Fe1 O4 Fe3 -88.5(2) . .
O38 Fe1 O4 Fe3 -7.9(2) . .
O8 Fe1 O4 Fe3 -144.8(6) . .
Fe2 Fe1 O4 Fe3 -164.7(3) . .
Sm2 Fe1 O4 Fe3 36.5(2) 2_566 .
Sm1 Fe1 O4 Fe3 100.6(2) 2_566 .
O5 Fe1 O4 Fe2 -15.14(14) . .
O1 Fe1 O4 Fe2 -117.69(15) 2_566 .
O24 Fe1 O4 Fe2 76.25(15) . .
O38 Fe1 O4 Fe2 156.81(15) . .
O8 Fe1 O4 Fe2 20.0(7) . .
Sm2 Fe1 O4 Fe2 -158.77(11) 2_566 .
Sm1 Fe1 O4 Fe2 -94.68(17) 2_566 .
O4 Fe2 O5 Fe4 179.1(3) . 2_566
O1 Fe2 O5 Fe4 76.5(3) . 2_566
O20 Fe2 O5 Fe4 -139.0(6) . 2_566
O23 Fe2 O5 Fe4 -90.2(2) . 2_566
O30 Fe2 O5 Fe4 -8.5(2) 2_566 2_566
Fe1 Fe2 O5 Fe4 -165.8(3) . 2_566
Sm1 Fe2 O5 Fe4 99.5(3) . 2_566
Sm2 Fe2 O5 Fe4 35.7(2) . 2_566
O4 Fe2 O5 Fe1 -15.10(14) . .
O1 Fe2 O5 Fe1 -117.63(15) . .
O20 Fe2 O5 Fe1 26.8(7) . .
O23 Fe2 O5 Fe1 75.62(15) . .
O30 Fe2 O5 Fe1 157.35(15) 2_566 .
Sm1 Fe2 O5 Fe1 -94.73(18) . .
Sm2 Fe2 O5 Fe1 -158.45(11) . .
O4 Fe1 O5 Fe4 -179.3(3) . 2_566
O1 Fe1 O5 Fe4 -77.4(3) 2_566 2_566
O24 Fe1 O5 Fe4 89.4(3) . 2_566
O38 Fe1 O5 Fe4 139.8(6) . 2_566
O8 Fe1 O5 Fe4 7.8(2) . 2_566
Fe2 Fe1 O5 Fe4 165.7(3) . 2_566
Sm2 Fe1 O5 Fe4 -99.6(3) 2_566 2_566
Sm1 Fe1 O5 Fe4 -36.9(2) 2_566 2_566
O4 Fe1 O5 Fe2 15.08(14) . .
O1 Fe1 O5 Fe2 116.97(15) 2_566 .
O24 Fe1 O5 Fe2 -76.26(16) . .
O38 Fe1 O5 Fe2 -25.9(8) . .
O8 Fe1 O5 Fe2 -157.89(15) . .
Sm2 Fe1 O5 Fe2 94.74(17) 2_566 .
Sm1 Fe1 O5 Fe2 157.46(11) 2_566 .
O5 Fe4 O6 Fe6 51(3) 2_566 .
O3 Fe4 O6 Fe6 94.44(17) . .
O2 Fe4 O6 Fe6 5.56(15) . .
O9 Fe4 O6 Fe6 -87.52(17) 2_566 .
O29 Fe4 O6 Fe6 -171.37(17) . .
Fe3 Fe4 O6 Fe6 49.78(13) . .
O5 Fe4 O6 Fe5 -49(3) 2_566 .
O3 Fe4 O6 Fe5 -4.77(14) . .
O2 Fe4 O6 Fe5 -93.65(16) . .
O9 Fe4 O6 Fe5 173.28(16) 2_566 .
O29 Fe4 O6 Fe5 89.42(16) . .
Fe3 Fe4 O6 Fe5 -49.43(12) . .
O26 Fe6 O6 Fe4 -134.2(13) . .
O2 Fe6 O6 Fe4 -5.76(16) . .
O42 Fe6 O6 Fe4 96.93(18) . .
O36 Fe6 O6 Fe4 -175.85(19) . .
O7 Fe6 O6 Fe4 -88.42(17) . .
O26 Fe6 O6 Fe5 -35.6(14) . .
O2 Fe6 O6 Fe5 92.83(16) . .
O42 Fe6 O6 Fe5 -164.48(17) . .
O36 Fe6 O6 Fe5 -77.25(18) . .
O7 Fe6 O6 Fe5 10.18(15) . .
O3 Fe5 O6 Fe4 4.97(15) . .
O12 Fe5 O6 Fe4 132.2(9) 2_566 .
O32 Fe5 O6 Fe4 -97.24(17) . .
O35 Fe5 O6 Fe4 175.76(19) . .
O7 Fe5 O6 Fe4 88.77(16) . .
O3 Fe5 O6 Fe6 -94.00(16) . .
O12 Fe5 O6 Fe6 33.3(11) 2_566 .
O32 Fe5 O6 Fe6 163.79(17) . .
O35 Fe5 O6 Fe6 76.80(18) . .
O7 Fe5 O6 Fe6 -10.20(15) . .
O26 Fe6 O7 Fe5 164.64(16) . .
O2 Fe6 O7 Fe5 -92.39(16) . .
O42 Fe6 O7 Fe5 28.7(12) . .
O36 Fe6 O7 Fe5 74.99(17) . .
O6 Fe6 O7 Fe5 -10.26(15) . .
O26 Fe6 O7 Fe3 -98.16(17) . .
O2 Fe6 O7 Fe3 4.81(15) . .
O42 Fe6 O7 Fe3 125.9(11) . .
O36 Fe6 O7 Fe3 172.19(17) . .
O6 Fe6 O7 Fe3 86.94(16) . .
O3 Fe5 O7 Fe6 91.99(17) . .
O12 Fe5 O7 Fe6 -162.94(18) 2_566 .
O32 Fe5 O7 Fe6 -34.4(12) . .
O35 Fe5 O7 Fe6 -74.93(19) . .
O6 Fe5 O7 Fe6 10.20(15) . .
O3 Fe5 O7 Fe3 -5.77(15) . .
O12 Fe5 O7 Fe3 99.30(18) 2_566 .
O32 Fe5 O7 Fe3 -132.2(11) . .
O35 Fe5 O7 Fe3 -172.69(19) . .
O6 Fe5 O7 Fe3 -87.56(16) . .
O4 Fe3 O7 Fe6 -74(5) . .
O2 Fe3 O7 Fe6 -4.69(14) . .
O39 Fe3 O7 Fe6 173.22(16) . .
O3 Fe3 O7 Fe6 -93.80(16) . .
O21 Fe3 O7 Fe6 89.23(16) . .
Fe4 Fe3 O7 Fe6 -49.33(12) . .
O4 Fe3 O7 Fe5 26(5) . .
O2 Fe3 O7 Fe5 94.64(16) . .
O39 Fe3 O7 Fe5 -87.45(17) . .
O3 Fe3 O7 Fe5 5.54(15) . .
O21 Fe3 O7 Fe5 -171.43(17) . .
Fe4 Fe3 O7 Fe5 50.00(12) . .
O9 C1 O8 Fe1 -62.9(7) . .
C2 C1 O8 Fe1 118.8(5) . .
O9 C1 O8 Sm1 70.4(6) . 2_566
C2 C1 O8 Sm1 -108.0(5) . 2_566
O4 Fe1 O8 C1 16.2(9) . .
O5 Fe1 O8 C1 50.9(4) . .
O1 Fe1 O8 C1 155.1(4) 2_566 .
O24 Fe1 O8 C1 -41.0(4) . .
O38 Fe1 O8 C1 -119.8(4) . .
Fe2 Fe1 O8 C1 32.6(4) . .
Sm2 Fe1 O8 C1 -165.1(4) 2_566 .
Sm1 Fe1 O8 C1 142.8(5) 2_566 .
O4 Fe1 O8 Sm1 -126.7(6) . 2_566
O5 Fe1 O8 Sm1 -91.95(14) . 2_566
O1 Fe1 O8 Sm1 12.29(14) 2_566 2_566
O24 Fe1 O8 Sm1 176.17(15) . 2_566
O38 Fe1 O8 Sm1 97.33(14) . 2_566
Fe2 Fe1 O8 Sm1 -110.21(11) . 2_566
Sm2 Fe1 O8 Sm1 52.06(12) 2_566 2_566
O8 C1 O9 Fe4 6.7(7) . 2_566
C2 C1 O9 Fe4 -175.0(4) . 2_566
C5 C6 O10 C8 5.8(17) . .
C7 C6 O10 C8 177.1(10) . .
O12 C9 O11 Sm2 -15.7(12) . .
C10 C9 O11 Sm2 163.4(5) . .
O11 C9 O12 Fe5 -0.5(9) . 2_566
C10 C9 O12 Fe5 -179.6(4) . 2_566
C13 C14 O13 C16 -6.7(17) . .
C15 C14 O13 C16 175.3(10) . .
O15 C17 O14 Sm1 2.4(12) . .
C18 C17 O14 Sm1 -178.3(5) . .
O14 C17 O15 Sm2 -4.7(10) . .
C18 C17 O15 Sm2 175.9(4) . .
C21 C22 O16 C24 8.7(18) . .
C23 C22 O16 C24 -174.7(11) . .
O18 C25 O17 Sm1 -4.8(10) . .
C26 C25 O17 Sm1 176.9(4) . .
O17 C25 O18 Sm2 3.4(11) . .
C26 C25 O18 Sm2 -178.3(5) . .
C29 C30 O19 C32 -171.8(8) . .
C31 C30 O19 C32 6.5(12) . .
O21 C33 O20 Fe2 -66.2(6) . .
C34 C33 O20 Fe2 114.4(5) . .
O21 C33 O20 Sm1 68.2(6) . .
C34 C33 O20 Sm1 -111.2(5) . .
O4 Fe2 O20 C33 51.4(4) . .
O5 Fe2 O20 C33 10.0(9) . .
O1 Fe2 O20 C33 155.7(4) . .
O23 Fe2 O20 C33 -39.7(4) . .
O30 Fe2 O20 C33 -119.6(4) 2_566 .
Fe1 Fe2 O20 C33 32.1(4) . .
Sm1 Fe2 O20 C33 143.5(4) . .
Sm2 Fe2 O20 C33 -164.6(4) . .
O4 Fe2 O20 Sm1 -92.12(15) . .
O5 Fe2 O20 Sm1 -133.5(6) . .
O1 Fe2 O20 Sm1 12.17(14) . .
O23 Fe2 O20 Sm1 176.80(15) . .
O30 Fe2 O20 Sm1 96.86(14) 2_566 .
Fe1 Fe2 O20 Sm1 -111.45(10) . .
Sm2 Fe2 O20 Sm1 51.83(12) . .
O20 C33 O21 Fe3 10.3(7) . .
C34 C33 O21 Fe3 -170.3(4) . .
O4 Fe3 O21 C33 36.5(4) . .
O2 Fe3 O21 C33 -63.5(4) . .
O39 Fe3 O21 C33 129.8(4) . .
O3 Fe3 O21 C33 -156.1(6) . .
O7 Fe3 O21 C33 -142.9(4) . .
Fe4 Fe3 O21 C33 -59.8(5) . .
C37 C38 O22 C40 8.5(13) . .
C39 C38 O22 C40 -169.1(8) . .
O24 C41 O23 Fe2 3.7(8) . .
C42 C41 O23 Fe2 -175.8(4) . .
O4 Fe2 O23 C41 39.2(4) . .
O5 Fe2 O23 C41 -42.8(4) . .
O1 Fe2 O23 C41 175.9(4) . .
O20 Fe2 O23 C41 127.7(4) . .
O30 Fe2 O23 C41 -131.2(4) 2_566 .
Fe1 Fe2 O23 C41 -1.7(4) . .
Sm1 Fe2 O23 C41 130.4(4) . .
Sm2 Fe2 O23 C41 -134.8(4) . .
O23 C41 O24 Fe1 -3.7(7) . .
C42 C41 O24 Fe1 175.8(4) . .
O4 Fe1 O24 C41 -39.0(4) . .
O5 Fe1 O24 C41 42.7(4) . .
O1 Fe1 O24 C41 -176.8(4) 2_566 .
O38 Fe1 O24 C41 -127.7(4) . .
O8 Fe1 O24 C41 130.7(4) . .
Fe2 Fe1 O24 C41 1.8(4) . .
Sm2 Fe1 O24 C41 -130.6(4) 2_566 .
Sm1 Fe1 O24 C41 134.1(4) 2_566 .
C47 C46 O25 C48 -18(2) . .
C45 C46 O25 C48 168.2(14) . .
O27 C49 O26 Fe6 0.0(9) . .
C50 C49 O26 Fe6 179.8(4) . .
O2 Fe6 O26 C49 24.6(6) . .
O42 Fe6 O26 C49 -79.1(5) . .
O36 Fe6 O26 C49 -166.6(5) . .
O7 Fe6 O26 C49 106.8(5) . .
O6 Fe6 O26 C49 152.0(12) . .
O26 C49 O27 Sm1 2.6(10) . .
C50 C49 O27 Sm1 -177.2(4) . .
C53 C54 O28 C56 -2.4(12) . .
C55 C54 O28 C56 179.6(7) . .
O30 C57 O29 Fe4 12.4(7) . .
C58 C57 O29 Fe4 -167.3(4) . .
O5 Fe4 O29 C57 37.0(4) 2_566 .
O3 Fe4 O29 C57 -61.6(4) . .
O2 Fe4 O29 C57 -155.1(6) . .
O9 Fe4 O29 C57 130.4(4) 2_566 .
O6 Fe4 O29 C57 -140.7(4) . .
Fe3 Fe4 O29 C57 -57.0(5) . .
O29 C57 O30 Fe2 -68.4(6) . 2_566
C58 C57 O30 Fe2 111.2(4) . 2_566
O29 C57 O30 Sm2 65.5(7) . 2_566
C58 C57 O30 Sm2 -114.8(4) . 2_566
C63 C62 O31 C64 -1.4(12) . .
C61 C62 O31 C64 -177.2(8) . .
O33 C65 O32 Fe5 -11.4(9) . .
C66 C65 O32 Fe5 168.5(4) . .
O3 Fe5 O32 C65 34.5(6) . .
O12 Fe5 O32 C65 -71.9(6) 2_566 .
O35 Fe5 O32 C65 -159.9(6) . .
O7 Fe5 O32 C65 159.7(10) . .
O6 Fe5 O32 C65 115.7(6) . .
O32 C65 O33 Sm2 9.1(10) . 2_566
C66 C65 O33 Sm2 -170.8(4) . 2_566
C69 C70 O34 C72 175.9(11) . .
C71 C70 O34 C72 -4.0(14) . .
O36 C73 O35 Fe5 -11.1(11) . .
C74 C73 O35 Fe5 165.6(5) . .
O3 Fe5 O35 C73 -3.2(11) . .
O12 Fe5 O35 C73 137.9(6) 2_566 .
O32 Fe5 O35 C73 -128.7(6) . .
O7 Fe5 O35 C73 45.7(6) . .
O6 Fe5 O35 C73 -35.3(6) . .
O35 C73 O36 Fe6 10.4(11) . .
C74 C73 O36 Fe6 -166.3(5) . .
O26 Fe6 O36 C73 -138.7(6) . .
O2 Fe6 O36 C73 1.8(10) . .
O42 Fe6 O36 C73 129.2(6) . .
O7 Fe6 O36 C73 -44.6(6) . .
O6 Fe6 O36 C73 36.6(6) . .
C77 C78 O37 C80 6(3) . .
C79 C78 O37 C80 -175.0(13) . .
O39 C81 O38 Fe1 63.1(7) . .
C82 C81 O38 Fe1 -119.5(5) . .
O39 C81 O38 Sm2 -68.3(6) . 2_566
C82 C81 O38 Sm2 109.2(5) . 2_566
O4 Fe1 O38 C81 -49.4(4) . .
O5 Fe1 O38 C81 -9.0(9) . .
O1 Fe1 O38 C81 -153.0(4) 2_566 .
O24 Fe1 O38 C81 42.3(4) . .
O8 Fe1 O38 C81 122.0(4) . .
Fe2 Fe1 O38 C81 -30.4(4) . .
Sm2 Fe1 O38 C81 -141.2(5) 2_566 .
Sm1 Fe1 O38 C81 167.6(4) 2_566 .
O4 Fe1 O38 Sm2 91.75(14) . 2_566
O5 Fe1 O38 Sm2 132.2(6) . 2_566
O1 Fe1 O38 Sm2 -11.83(14) 2_566 2_566
O24 Fe1 O38 Sm2 -176.49(16) . 2_566
O8 Fe1 O38 Sm2 -96.75(14) . 2_566
Fe2 Fe1 O38 Sm2 110.84(11) . 2_566
Sm1 Fe1 O38 Sm2 -51.22(12) 2_566 2_566
O38 C81 O39 Fe3 -8.8(8) . .
C82 C81 O39 Fe3 173.8(4) . .
O4 Fe3 O39 C81 -36.5(4) . .
O2 Fe3 O39 C81 150.5(6) . .
O3 Fe3 O39 C81 62.0(4) . .
O21 Fe3 O39 C81 -130.6(4) . .
O7 Fe3 O39 C81 141.7(4) . .
Fe4 Fe3 O39 C81 58.8(5) . .
C85 C86 O40 C88 6(2) . .
C87 C86 O40 C88 171.3(15) . .
O42 C89 O41 Sm1 3.9(11) . .
C90 C89 O41 Sm1 -174.7(4) . .
O41 C89 O42 Fe6 10.5(8) . .
C90 C89 O42 Fe6 -170.9(4) . .
O26 Fe6 O42 C89 65.9(5) . .
O2 Fe6 O42 C89 -38.3(5) . .
O36 Fe6 O42 C89 155.7(5) . .
O7 Fe6 O42 C89 -158.0(10) . .
O6 Fe6 O42 C89 -119.6(5) . .
C95 C94 O43 C96 -175.4(9) . .
C93 C94 O43 C96 6.7(15) . .
C17 O14 Sm1 O41 -162.3(8) . .
C17 O14 Sm1 O17 74.3(7) . .
C17 O14 Sm1 O27 132.2(7) . .
C17 O14 Sm1 O1 -18.8(7) . .
C17 O14 Sm1 O20 39.0(8) . .
C17 O14 Sm1 O8 -86.2(8) . 2_566
C17 O14 Sm1 O2 -106.3(7) . .
C17 O14 Sm1 Fe2 -0.5(8) . .
C17 O14 Sm1 Fe1 -51.5(7) . 2_566
C89 O41 Sm1 O14 161.7(7) . .
C89 O41 Sm1 O17 -137.4(7) . .
C89 O41 Sm1 O27 -72.4(7) . .
C89 O41 Sm1 O1 86.2(7) . .
C89 O41 Sm1 O20 -43.7(7) . .
C89 O41 Sm1 O8 89.2(7) . 2_566
C89 O41 Sm1 O2 10.3(7) . .
C89 O41 Sm1 Fe2 23.9(8) . .
C89 O41 Sm1 Fe1 81.4(7) . 2_566
C25 O17 Sm1 O14 -65.7(6) . .
C25 O17 Sm1 O41 -133.5(5) . .
C25 O17 Sm1 O27 162.6(6) . .
C25 O17 Sm1 O1 21.4(5) . .
C25 O17 Sm1 O20 87.6(5) . .
C25 O17 Sm1 O8 -39.0(6) . 2_566
C25 O17 Sm1 O2 114.9(5) . .
C25 O17 Sm1 Fe2 54.2(5) . .
C25 O17 Sm1 Fe1 3.4(6) . 2_566
C49 O27 Sm1 O14 128.8(6) . .
C49 O27 Sm1 O41 59.5(6) . .
C49 O27 Sm1 O17 -176.8(6) . .
C49 O27 Sm1 O1 -100.2(6) . .
C49 O27 Sm1 O20 -102.0(6) . .
C49 O27 Sm1 O8 28.8(7) . 2_566
C49 O27 Sm1 O2 -21.9(6) . .
C49 O27 Sm1 Fe2 -94.8(6) . .
C49 O27 Sm1 Fe1 -42.6(7) . 2_566
Fe1 O1 Sm1 O14 -81.75(17) 2_566 .
Fe2 O1 Sm1 O14 149.13(17) . .
Sm2 O1 Sm1 O14 33.99(17) . .
Fe1 O1 Sm1 O41 -8.5(3) 2_566 .
Fe2 O1 Sm1 O41 -137.62(19) . .
Sm2 O1 Sm1 O41 107.2(2) . .
Fe1 O1 Sm1 O17 -150.49(16) 2_566 .
Fe2 O1 Sm1 O17 80.39(16) . .
Sm2 O1 Sm1 O17 -34.75(17) . .
Fe1 O1 Sm1 O27 138.47(17) 2_566 .
Fe2 O1 Sm1 O27 9.4(3) . .
Sm2 O1 Sm1 O27 -105.8(2) . .
Fe1 O1 Sm1 O20 140.39(17) 2_566 .
Fe2 O1 Sm1 O20 11.27(13) . .
Sm2 O1 Sm1 O20 -103.87(17) . .
Fe1 O1 Sm1 O8 -11.56(13) 2_566 2_566
Fe2 O1 Sm1 O8 -140.68(17) . 2_566
Sm2 O1 Sm1 O8 104.18(17) . 2_566
Fe1 O1 Sm1 O2 63.80(15) 2_566 .
Fe2 O1 Sm1 O2 -65.31(15) . .
Sm2 O1 Sm1 O2 179.54(15) . .
Fe1 O1 Sm1 Fe2 129.1(2) 2_566 .
Sm2 O1 Sm1 Fe2 -115.1(2) . .
Fe2 O1 Sm1 Fe1 -129.1(2) . 2_566
Sm2 O1 Sm1 Fe1 115.7(2) . 2_566
C33 O20 Sm1 O14 141.9(4) . .
Fe2 O20 Sm1 O14 -76.0(3) . .
C33 O20 Sm1 O41 -3.0(5) . .
Fe2 O20 Sm1 O41 139.07(17) . .
C33 O20 Sm1 O17 107.3(4) . .
Fe2 O20 Sm1 O17 -110.63(18) . .
C33 O20 Sm1 O27 26.1(4) . .
Fe2 O20 Sm1 O27 168.20(17) . .
C33 O20 Sm1 O1 -152.6(4) . .
Fe2 O20 Sm1 O1 -10.50(12) . .
C33 O20 Sm1 O8 -118.7(4) . 2_566
Fe2 O20 Sm1 O8 23.4(2) . 2_566
C33 O20 Sm1 O2 -57.4(4) . .
Fe2 O20 Sm1 O2 84.70(14) . .
C33 O20 Sm1 Fe2 -142.1(5) . .
C33 O20 Sm1 Fe1 -132.3(4) . 2_566
Fe2 O20 Sm1 Fe1 9.81(12) . 2_566
Fe6 O2 Sm1 O14 -92.9(4) . .
Fe3 O2 Sm1 O14 143.7(3) . .
Fe4 O2 Sm1 O14 31.7(4) . .
Fe6 O2 Sm1 O41 -36.26(18) . .
Fe3 O2 Sm1 O41 -159.7(2) . .
Fe4 O2 Sm1 O41 88.3(2) . .
Fe6 O2 Sm1 O17 86.2(3) . .
Fe3 O2 Sm1 O17 -37.3(3) . .
Fe4 O2 Sm1 O17 -149.2(2) . .
Fe6 O2 Sm1 O27 39.29(18) . .
Fe3 O2 Sm1 O27 -84.16(19) . .
Fe4 O2 Sm1 O27 163.9(2) . .
Fe6 O2 Sm1 O1 -179.73(17) . .
Fe3 O2 Sm1 O1 56.82(18) . .
Fe4 O2 Sm1 O1 -55.14(19) . .
Fe6 O2 Sm1 O20 112.55(18) . .
Fe3 O2 Sm1 O20 -10.90(17) . .
Fe4 O2 Sm1 O20 -122.9(2) . .
Fe6 O2 Sm1 O8 -112.36(19) . 2_566
Fe3 O2 Sm1 O8 124.19(19) . 2_566
Fe4 O2 Sm1 O8 12.23(18) . 2_566
Fe6 O2 Sm1 Fe2 149.52(17) . .
Fe3 O2 Sm1 Fe2 26.07(15) . .
Fe4 O2 Sm1 Fe2 -85.89(17) . .
Fe6 O2 Sm1 Fe1 -149.64(18) . 2_566
Fe3 O2 Sm1 Fe1 86.91(16) . 2_566
Fe4 O2 Sm1 Fe1 -25.05(16) . 2_566
O4 Fe2 Sm1 O14 -145.31(16) . .
O5 Fe2 Sm1 O14 -68.4(2) . .
O1 Fe2 Sm1 O14 -34.87(19) . .
O20 Fe2 Sm1 O14 127.15(19) . .
O23 Fe2 Sm1 O14 123.32(18) . .
O30 Fe2 Sm1 O14 35.43(16) 2_566 .
Fe1 Fe2 Sm1 O14 -128.09(13) . .
Sm2 Fe2 Sm1 O14 0.41(13) . .
O4 Fe2 Sm1 O41 -13.0(3) . .
O5 Fe2 Sm1 O41 63.9(3) . .
O1 Fe2 Sm1 O41 97.4(3) . .
O20 Fe2 Sm1 O41 -100.6(3) . .
O23 Fe2 Sm1 O41 -104.4(3) . .
O30 Fe2 Sm1 O41 167.7(3) 2_566 .
Fe1 Fe2 Sm1 O41 4.2(2) . .
Sm2 Fe2 Sm1 O41 132.7(2) . .
O4 Fe2 Sm1 O17 150.31(15) . .
O5 Fe2 Sm1 O17 -132.8(2) . .
O1 Fe2 Sm1 O17 -99.24(18) . .
O20 Fe2 Sm1 O17 62.77(18) . .
O23 Fe2 Sm1 O17 58.94(17) . .
O30 Fe2 Sm1 O17 -28.95(15) 2_566 .
Fe1 Fe2 Sm1 O17 167.53(12) . .
Sm2 Fe2 Sm1 O17 -63.97(11) . .
O4 Fe2 Sm1 O27 75.83(14) . .
O5 Fe2 Sm1 O27 152.7(2) . .
O1 Fe2 Sm1 O27 -173.73(17) . .
O20 Fe2 Sm1 O27 -11.71(17) . .
O23 Fe2 Sm1 O27 -15.54(16) . .
O30 Fe2 Sm1 O27 -103.43(14) 2_566 .
Fe1 Fe2 Sm1 O27 93.05(11) . .
Sm2 Fe2 Sm1 O27 -138.45(10) . .
O4 Fe2 Sm1 O1 -110.44(18) . .
O5 Fe2 Sm1 O1 -33.5(2) . .
O20 Fe2 Sm1 O1 162.0(2) . .
O23 Fe2 Sm1 O1 158.19(19) . .
O30 Fe2 Sm1 O1 70.29(17) 2_566 .
Fe1 Fe2 Sm1 O1 -93.22(15) . .
Sm2 Fe2 Sm1 O1 35.27(14) . .
O4 Fe2 Sm1 O20 87.54(17) . .
O5 Fe2 Sm1 O20 164.5(2) . .
O1 Fe2 Sm1 O20 -162.0(2) . .
O23 Fe2 Sm1 O20 -3.83(19) . .
O30 Fe2 Sm1 O20 -91.72(18) 2_566 .
Fe1 Fe2 Sm1 O20 104.76(15) . .
Sm2 Fe2 Sm1 O20 -126.74(14) . .
O4 Fe2 Sm1 O8 -74.30(13) . 2_566
O5 Fe2 Sm1 O8 2.6(2) . 2_566
O1 Fe2 Sm1 O8 36.14(17) . 2_566
O20 Fe2 Sm1 O8 -161.84(16) . 2_566
O23 Fe2 Sm1 O8 -165.67(15) . 2_566
O30 Fe2 Sm1 O8 106.44(13) 2_566 2_566
Fe1 Fe2 Sm1 O8 -57.08(9) . 2_566
Sm2 Fe2 Sm1 O8 71.42(9) . 2_566
O4 Fe2 Sm1 O2 0.67(13) . .
O5 Fe2 Sm1 O2 77.6(2) . .
O1 Fe2 Sm1 O2 111.12(17) . .
O20 Fe2 Sm1 O2 -86.87(16) . .
O23 Fe2 Sm1 O2 -90.70(15) . .
O30 Fe2 Sm1 O2 -178.59(13) 2_566 .
Fe1 Fe2 Sm1 O2 17.89(9) . .
Sm2 Fe2 Sm1 O2 146.39(8) . .
O4 Fe2 Sm1 Fe1 -81.03(10) . 2_566
O5 Fe2 Sm1 Fe1 -4.11(18) . 2_566
O1 Fe2 Sm1 Fe1 29.42(14) . 2_566
O20 Fe2 Sm1 Fe1 -168.57(14) . 2_566
O23 Fe2 Sm1 Fe1 -172.40(13) . 2_566
O30 Fe2 Sm1 Fe1 99.71(10) 2_566 2_566
Fe1 Fe2 Sm1 Fe1 -63.81(4) . 2_566
Sm2 Fe2 Sm1 Fe1 64.69(2) . 2_566
C25 O18 Sm2 O15 73.3(7) . .
C25 O18 Sm2 O11 135.6(7) . .
C25 O18 Sm2 O33 -161.0(7) . 2_566
C25 O18 Sm2 O1 -19.0(7) . .
C25 O18 Sm2 O30 -86.8(7) . 2_566
C25 O18 Sm2 O38 39.4(8) . 2_566
C25 O18 Sm2 O3 -106.5(7) . 2_566
C25 O18 Sm2 Fe1 -0.7(7) . 2_566
C25 O18 Sm2 Fe2 -51.9(7) . .
C17 O15 Sm2 O18 -65.8(6) . .
C17 O15 Sm2 O11 165.8(6) . .
C17 O15 Sm2 O33 -129.5(6) . 2_566
C17 O15 Sm2 O1 22.4(6) . .
C17 O15 Sm2 O30 -38.0(7) . 2_566
C17 O15 Sm2 O38 88.7(6) . 2_566
C17 O15 Sm2 O3 114.0(6) . 2_566
C17 O15 Sm2 Fe1 54.9(6) . 2_566
C17 O15 Sm2 Fe2 4.6(6) . .
C9 O11 Sm2 O18 145.9(7) . .
C9 O11 Sm2 O15 -156.4(8) . .
C9 O11 Sm2 O33 80.1(7) . 2_566
C9 O11 Sm2 O1 -78.8(8) . .
C9 O11 Sm2 O30 49.4(8) . 2_566
C9 O11 Sm2 O38 -83.1(7) . 2_566
C9 O11 Sm2 O3 -3.7(7) . 2_566
C9 O11 Sm2 Fe1 -75.0(7) . 2_566
C9 O11 Sm2 Fe2 -16.7(9) . .
Fe1 O1 Sm2 O18 148.98(16) 2_566 .
Fe2 O1 Sm2 O18 -81.93(16) . .
Sm1 O1 Sm2 O18 33.01(17) . .
Fe1 O1 Sm2 O15 79.75(17) 2_566 .
Fe2 O1 Sm2 O15 -151.16(16) . .
Sm1 O1 Sm2 O15 -36.23(17) . .
Fe1 O1 Sm2 O11 6.6(3) 2_566 .
Fe2 O1 Sm2 O11 135.7(2) . .
Sm1 O1 Sm2 O11 -109.4(2) . .
Fe1 O1 Sm2 O33 -140.82(17) 2_566 2_566
Fe2 O1 Sm2 O33 -11.7(3) . 2_566
Sm1 O1 Sm2 O33 103.2(2) . 2_566
Fe1 O1 Sm2 O30 -140.62(18) 2_566 2_566
Fe2 O1 Sm2 O30 -11.53(13) . 2_566
Sm1 O1 Sm2 O30 103.41(17) . 2_566
Fe1 O1 Sm2 O38 11.06(13) 2_566 2_566
Fe2 O1 Sm2 O38 140.15(18) . 2_566
Sm1 O1 Sm2 O38 -104.91(17) . 2_566
Fe1 O1 Sm2 O3 -65.26(15) 2_566 2_566
Fe2 O1 Sm2 O3 63.83(15) . 2_566
Sm1 O1 Sm2 O3 178.77(16) . 2_566
Fe2 O1 Sm2 Fe1 129.1(2) . 2_566
Sm1 O1 Sm2 Fe1 -116.0(2) . 2_566
Fe1 O1 Sm2 Fe2 -129.1(2) 2_566 .
Sm1 O1 Sm2 Fe2 114.9(2) . .
O4 Fe2 Sm2 O18 129.5(2) . .
O5 Fe2 Sm2 O18 -152.47(15) . .
O1 Fe2 Sm2 O18 96.17(18) . .
O20 Fe2 Sm2 O18 26.36(15) . .
O23 Fe2 Sm2 O18 -60.46(17) . .
O30 Fe2 Sm2 O18 -65.62(18) 2_566 .
Fe1 Fe2 Sm2 O18 -171.12(11) . .
Sm1 Fe2 Sm2 O18 60.74(11) . .
O4 Fe2 Sm2 O15 67.3(2) . .
O5 Fe2 Sm2 O15 145.26(16) . .
O1 Fe2 Sm2 O15 33.9(2) . .
O20 Fe2 Sm2 O15 -35.90(16) . .
O23 Fe2 Sm2 O15 -122.73(18) . .
O30 Fe2 Sm2 O15 -127.89(19) 2_566 .
Fe1 Fe2 Sm2 O15 126.62(13) . .
Sm1 Fe2 Sm2 O15 -1.53(13) . .
O4 Fe2 Sm2 O11 -65.5(3) . .
O5 Fe2 Sm2 O11 12.5(3) . .
O1 Fe2 Sm2 O11 -98.9(3) . .
O20 Fe2 Sm2 O11 -168.7(3) . .
O23 Fe2 Sm2 O11 104.5(3) . .
O30 Fe2 Sm2 O11 99.3(3) 2_566 .
Fe1 Fe2 Sm2 O11 -6.2(3) . .
Sm1 Fe2 Sm2 O11 -134.3(2) . .
O4 Fe2 Sm2 O33 -154.5(2) . 2_566
O5 Fe2 Sm2 O33 -76.50(14) . 2_566
O1 Fe2 Sm2 O33 172.14(17) . 2_566
O20 Fe2 Sm2 O33 102.34(14) . 2_566
O23 Fe2 Sm2 O33 15.51(16) . 2_566
O30 Fe2 Sm2 O33 10.35(17) 2_566 2_566
Fe1 Fe2 Sm2 O33 -95.15(10) . 2_566
Sm1 Fe2 Sm2 O33 136.71(10) . 2_566
O4 Fe2 Sm2 O1 33.4(2) . .
O5 Fe2 Sm2 O1 111.36(18) . .
O20 Fe2 Sm2 O1 -69.81(18) . .
O23 Fe2 Sm2 O1 -156.6(2) . .
O30 Fe2 Sm2 O1 -161.8(2) 2_566 .
Fe1 Fe2 Sm2 O1 92.71(15) . .
Sm1 Fe2 Sm2 O1 -35.43(15) . .
O4 Fe2 Sm2 O30 -164.9(2) . 2_566
O5 Fe2 Sm2 O30 -86.85(18) . 2_566
O1 Fe2 Sm2 O30 161.8(2) . 2_566
O20 Fe2 Sm2 O30 91.98(18) . 2_566
O23 Fe2 Sm2 O30 5.16(19) . 2_566
Fe1 Fe2 Sm2 O30 -105.50(15) . 2_566
Sm1 Fe2 Sm2 O30 126.36(14) . 2_566
O4 Fe2 Sm2 O38 -3.3(2) . 2_566
O5 Fe2 Sm2 O38 74.67(14) . 2_566
O1 Fe2 Sm2 O38 -36.69(17) . 2_566
O20 Fe2 Sm2 O38 -106.49(13) . 2_566
O23 Fe2 Sm2 O38 166.68(15) . 2_566
O30 Fe2 Sm2 O38 161.52(16) 2_566 2_566
Fe1 Fe2 Sm2 O38 56.03(9) . 2_566
Sm1 Fe2 Sm2 O38 -72.12(9) . 2_566
O4 Fe2 Sm2 O3 -78.8(2) . 2_566
O5 Fe2 Sm2 O3 -0.76(13) . 2_566
O1 Fe2 Sm2 O3 -112.12(17) . 2_566
O20 Fe2 Sm2 O3 178.07(13) . 2_566
O23 Fe2 Sm2 O3 91.24(15) . 2_566
O30 Fe2 Sm2 O3 86.09(16) 2_566 2_566
Fe1 Fe2 Sm2 O3 -19.41(9) . 2_566
Sm1 Fe2 Sm2 O3 -147.56(8) . 2_566
O4 Fe2 Sm2 Fe1 3.77(18) . 2_566
O5 Fe2 Sm2 Fe1 81.78(11) . 2_566
O1 Fe2 Sm2 Fe1 -29.58(15) . 2_566
O20 Fe2 Sm2 Fe1 -99.38(10) . 2_566
O23 Fe2 Sm2 Fe1 173.79(13) . 2_566
O30 Fe2 Sm2 Fe1 168.63(14) 2_566 2_566
Fe1 Fe2 Sm2 Fe1 63.13(4) . 2_566
Sm1 Fe2 Sm2 Fe1 -65.01(2) . 2_566
